data_7000276
loop_
_publ_author_name
'Cadenbach, Thomas'
'Bollermann, Timo'
'Gemel, Christian'
'Fischer, Roland A.'

_publ_section_title
;
 Synthesis and structure of electron rich ruthenium polyhydride
 complexes and clusters containing AlCp* and GaCp*
;
_journal_issue 2
_journal_name_full 'Dalton Transactions'
_journal_page_first 322
_journal_page_last 329
_journal_paper_doi 10.1039/b807917j
_journal_year 2009
_chemical_formula_sum 'C40 H65 Al Ru3'
_chemical_formula_weight 876.11
_chemical_name_systematic
;
?
;
_space_group_IT_number 2
_symmetry_cell_setting triclinic
_symmetry_space_group_name_Hall '-P 1'
_symmetry_space_group_name_H-M 'P -1'
_atom_sites_solution_hydrogens geom
_atom_sites_solution_primary direct
_atom_sites_solution_secondary difmap
_audit_creation_method SHELXL-97
_cell_angle_alpha 112.383(4)
_cell_angle_beta 91.855(3)
_cell_angle_gamma 92.893(3)
_cell_formula_units_Z 4
_cell_length_a 11.5481(4)
_cell_length_b 18.8345(5)
_cell_length_c 19.5558(8)
_cell_measurement_reflns_used 200
_cell_measurement_temperature 100(2)
_cell_measurement_theta_max 25
_cell_measurement_theta_min 0
_cell_volume 3921.8(3)
_computing_cell_refinement
;
CrysAlis RED, Oxford Diffraction Ltd.,
Version 1.170.32 (release 06.06.2003 CrysAlis170 VC++)
(compiled Jun 6 2003,13:53:32)
;
_computing_data_collection
;
CrysAlis CCD, Oxford Diffraction Ltd.,
Version 1.170.32 (release 06.06.2003 CrysAlis170 VC++)
(compiled Jun 6 2003,13:53:32)
;
_computing_data_reduction
;
CrysAlis RED, Oxford Diffraction Ltd.,
Version 1.170.32 (release 06.06.2003 CrysAlis170 VC++)
(compiled Jun 6 2003,13:53:32)
;
_computing_structure_refinement 'SHELXL-97 (Sheldrick, 1997)'
_computing_structure_solution 'SHELXS-97 (Sheldrick, 1990)'
_diffrn_ambient_temperature 100(2)
_diffrn_detector_area_resol_mean 'not measured'
_diffrn_measured_fraction_theta_full 0.990
_diffrn_measured_fraction_theta_max 0.990
_diffrn_measurement_device_type 'multiwire proportional'
_diffrn_measurement_method 'phi and omega scans'
_diffrn_radiation_monochromator graphite
_diffrn_radiation_source 'fine-focus sealed tube'
_diffrn_radiation_type MoK\a
_diffrn_radiation_wavelength 0.71073
_diffrn_reflns_av_R_equivalents 0.0584
_diffrn_reflns_av_sigmaI/netI 0.0785
_diffrn_reflns_limit_h_max 15
_diffrn_reflns_limit_h_min -15
_diffrn_reflns_limit_k_max 24
_diffrn_reflns_limit_k_min -24
_diffrn_reflns_limit_l_max 25
_diffrn_reflns_limit_l_min -25
_diffrn_reflns_number 75251
_diffrn_reflns_theta_full 27.58
_diffrn_reflns_theta_max 27.58
_diffrn_reflns_theta_min 2.70
_diffrn_standards_decay_% 'not measured'
_diffrn_standards_interval_count 'not measured'
_diffrn_standards_interval_time 'not measured'
_diffrn_standards_number 'not measured'
_exptl_absorpt_coefficient_mu 1.188
_exptl_absorpt_correction_T_max 0.811
_exptl_absorpt_correction_T_min 0.743
_exptl_absorpt_correction_type empirical
_exptl_absorpt_process_details sadabs
_exptl_crystal_colour red
_exptl_crystal_density_diffrn 1.484
_exptl_crystal_density_meas ?
_exptl_crystal_density_method .
_exptl_crystal_description prism
_exptl_crystal_F_000 1800
_exptl_crystal_size_max 0.30
_exptl_crystal_size_mid 0.20
_exptl_crystal_size_min 0.15
_refine_diff_density_max 1.918
_refine_diff_density_min -0.606
_refine_diff_density_rms 0.109
_refine_ls_extinction_method none
_refine_ls_goodness_of_fit_ref 0.883
_refine_ls_hydrogen_treatment mixed
_refine_ls_matrix_type full
_refine_ls_number_parameters 878
_refine_ls_number_reflns 17983
_refine_ls_number_restraints 18
_refine_ls_restrained_S_all 0.883
_refine_ls_R_factor_all 0.0580
_refine_ls_R_factor_gt 0.0293
_refine_ls_shift/su_max 0.002
_refine_ls_shift/su_mean 0.000
_refine_ls_structure_factor_coef Fsqd
_refine_ls_weighting_details 'calc w=1/[\s^2^(Fo^2^)+(0.0312P)^2^+0.0000P] where P=(Fo^2^+2Fc^2^)/3'
_refine_ls_weighting_scheme calc
_refine_ls_wR_factor_gt 0.0608
_refine_ls_wR_factor_ref 0.0639
_reflns_number_gt 11750
_reflns_number_total 17983
_reflns_threshold_expression >2sigma(I)
_cod_data_source_file b807917j.txt
_cod_data_source_block 4
_cod_depositor_comments
;
The following automatic conversions were performed:
'_symmetry_cell_setting' value 'Triclinic' changed to 'triclinic'
according to '/home/saulius/struct/CIF-dictionaries/cif_core.dic'
dictionary named 'cif_core.dic' version 2.4.1 from 2010-06-29.

Automatic conversion script
Id: cif_fix_enum 1527 2010-12-29 10:47:43Z saulius 
;
_cod_original_cell_volume 3921.8(2)
_cod_original_sg_symbol_H-M P-1
_cod_database_code 7000276

loop_
_symmetry_equiv_pos_as_xyz
'x, y, z'
'-x, -y, -z'

loop_
_atom_site_label
_atom_site_type_symbol
_atom_site_fract_x
_atom_site_fract_y
_atom_site_fract_z
_atom_site_U_iso_or_equiv
_atom_site_adp_type
_atom_site_occupancy
_atom_site_symmetry_multiplicity
_atom_site_calc_flag
_atom_site_refinement_flags
_atom_site_disorder_assembly
_atom_site_disorder_group
Ru2 Ru 0.23594(2) 0.943126(13) 0.279708(13) 0.01367(6) Uani 1 1 d . . .
Ru3 Ru 0.30306(2) 1.001824(13) 0.179902(13) 0.01226(6) Uani 1 1 d . . .
Ru1 Ru 0.34699(2) 1.105494(14) 0.343079(13) 0.01518(6) Uani 1 1 d . . .
Ru4 Ru 0.88333(2) 0.562938(13) 0.235982(13) 0.01380(6) Uani 1 1 d . A .
Ru5 Ru 0.79793(2) 0.414403(13) 0.182078(13) 0.01381(6) Uani 1 1 d . . .
Ru6 Ru 0.79254(2) 0.502815(14) 0.347364(13) 0.01564(6) Uani 1 1 d . . .
Al1 Al 0.45225(8) 0.99502(5) 0.27394(5) 0.0162(2) Uani 1 1 d . . .
Al2 Al 0.66675(8) 0.51787(5) 0.25310(5) 0.0167(2) Uani 1 1 d . A .
C1 C 0.1697(3) 0.90679(17) 0.36741(17) 0.0193(7) Uani 1 1 d . . .
C2 C 0.0749(3) 0.90846(17) 0.31899(18) 0.0205(7) Uani 1 1 d . . .
C3 C 0.0956(3) 0.85421(17) 0.24616(17) 0.0181(7) Uani 1 1 d . . .
C4 C 0.2005(3) 0.81925(17) 0.24995(18) 0.0201(7) Uani 1 1 d . . .
C5 C 0.2479(3) 0.85220(17) 0.32550(17) 0.0195(7) Uani 1 1 d . . .
C6 C 0.1790(3) 0.94910(19) 0.44971(17) 0.0287(8) Uani 1 1 d . . .
H6A H 0.1409 0.9174 0.4734 0.043 Uiso 1 1 calc R . .
H6B H 0.1411 0.9976 0.4628 0.043 Uiso 1 1 calc R . .
H6C H 0.2611 0.9600 0.4669 0.043 Uiso 1 1 calc R . .
C7 C -0.0335(3) 0.94919(19) 0.3415(2) 0.0283(8) Uani 1 1 d . . .
H7A H -0.0888 0.9171 0.3561 0.042 Uiso 1 1 calc R . .
H7B H -0.0678 0.9591 0.2997 0.042 Uiso 1 1 calc R . .
H7C H -0.0150 0.9982 0.3833 0.042 Uiso 1 1 calc R . .
C8 C 0.0125(3) 0.83171(19) 0.17937(18) 0.0290(8) Uani 1 1 d . . .
H8A H -0.0420 0.7896 0.1783 0.044 Uiso 1 1 calc R . .
H8B H 0.0560 0.8148 0.1343 0.044 Uiso 1 1 calc R . .
H8C H -0.0307 0.8761 0.1820 0.044 Uiso 1 1 calc R . .
C9 C 0.2437(3) 0.75369(17) 0.18711(19) 0.0302(9) Uani 1 1 d . . .
H9A H 0.2120 0.7050 0.1884 0.045 Uiso 1 1 calc R . .
H9B H 0.3287 0.7560 0.1916 0.045 Uiso 1 1 calc R . .
H9C H 0.2187 0.7571 0.1401 0.045 Uiso 1 1 calc R . .
C10 C 0.3482(3) 0.8257(2) 0.3576(2) 0.0300(8) Uani 1 1 d . . .
H10A H 0.3209 0.7839 0.3726 0.045 Uiso 1 1 calc R . .
H10B H 0.3833 0.8687 0.4009 0.045 Uiso 1 1 calc R . .
H10C H 0.4060 0.8071 0.3204 0.045 Uiso 1 1 calc R . .
C11 C 0.2342(3) 0.94771(17) 0.06549(16) 0.0160(7) Uani 1 1 d . . .
C12 C 0.2207(3) 1.02911(17) 0.08918(16) 0.0172(7) Uani 1 1 d . . .
C13 C 0.3333(3) 1.06773(17) 0.10716(16) 0.0166(7) Uani 1 1 d . . .
C14 C 0.4176(3) 1.01157(17) 0.09587(16) 0.0164(7) Uani 1 1 d . . .
C15 C 0.3560(3) 0.93754(17) 0.06978(16) 0.0167(7) Uani 1 1 d . . .
C16 C 0.1409(3) 0.88517(18) 0.02941(18) 0.0268(8) Uani 1 1 d . . .
H16A H 0.1325 0.8751 -0.0236 0.040 Uiso 1 1 calc R . .
H16B H 0.0673 0.9012 0.0522 0.040 Uiso 1 1 calc R . .
H16C H 0.1617 0.8382 0.0359 0.040 Uiso 1 1 calc R . .
C17 C 0.1097(3) 1.06528(19) 0.08693(18) 0.0261(8) Uani 1 1 d . . .
H17A H 0.0978 1.0694 0.0388 0.039 Uiso 1 1 calc R . .
H17B H 0.1131 1.1167 0.1264 0.039 Uiso 1 1 calc R . .
H17C H 0.0452 1.0335 0.0942 0.039 Uiso 1 1 calc R . .
C18 C 0.3600(3) 1.15153(17) 0.12629(18) 0.0267(8) Uani 1 1 d . . .
H18A H 0.3692 1.1610 0.0808 0.040 Uiso 1 1 calc R . .
H18B H 0.4321 1.1684 0.1575 0.040 Uiso 1 1 calc R . .
H18C H 0.2963 1.1803 0.1532 0.040 Uiso 1 1 calc R . .
C19 C 0.5469(3) 1.02799(19) 0.10109(18) 0.0247(8) Uani 1 1 d . . .
H19A H 0.5720 1.0290 0.0541 0.037 Uiso 1 1 calc R . .
H19B H 0.5851 0.9877 0.1116 0.037 Uiso 1 1 calc R . .
H19C H 0.5678 1.0780 0.1410 0.037 Uiso 1 1 calc R . .
C20 C 0.4105(3) 0.86151(17) 0.04232(17) 0.0246(8) Uani 1 1 d . . .
H20A H 0.4251 0.8464 -0.0103 0.037 Uiso 1 1 calc R . .
H20B H 0.3578 0.8223 0.0487 0.037 Uiso 1 1 calc R . .
H20C H 0.4840 0.8663 0.0706 0.037 Uiso 1 1 calc R . .
C21 C 0.3534(3) 1.22924(17) 0.36556(17) 0.0211(7) Uani 1 1 d . . .
C22 C 0.2335(3) 1.20028(17) 0.35192(18) 0.0226(7) Uani 1 1 d . . .
C23 C 0.2044(3) 1.17073(17) 0.40684(17) 0.0215(7) Uani 1 1 d . . .
C24 C 0.3052(3) 1.18082(17) 0.45519(17) 0.0207(7) Uani 1 1 d . . .
C25 C 0.3970(3) 1.21737(17) 0.42921(17) 0.0203(7) Uani 1 1 d . . .
C26 C 0.4175(3) 1.27279(18) 0.32689(19) 0.0302(8) Uani 1 1 d . . .
H26A H 0.4030 1.3275 0.3499 0.045 Uiso 1 1 calc R . .
H26B H 0.3906 1.2527 0.2745 0.045 Uiso 1 1 calc R . .
H26C H 0.5009 1.2667 0.3309 0.045 Uiso 1 1 calc R . .
C27 C 0.1504(3) 1.20512(19) 0.29363(19) 0.0289(8) Uani 1 1 d . . .
H27A H 0.1124 1.2536 0.3134 0.043 Uiso 1 1 calc R . .
H27B H 0.0917 1.1618 0.2789 0.043 Uiso 1 1 calc R . .
H27C H 0.1929 1.2031 0.2504 0.043 Uiso 1 1 calc R . .
C28 C 0.0852(3) 1.14220(19) 0.4167(2) 0.0326(9) Uani 1 1 d . . .
H28A H 0.0431 1.1856 0.4482 0.049 Uiso 1 1 calc R . .
H28B H 0.0913 1.1047 0.4401 0.049 Uiso 1 1 calc R . .
H28C H 0.0433 1.1176 0.3682 0.049 Uiso 1 1 calc R . .
C29 C 0.3117(3) 1.1663(2) 0.52508(18) 0.0309(8) Uani 1 1 d . . .
H29A H 0.2872 1.2113 0.5660 0.046 Uiso 1 1 calc R . .
H29B H 0.3917 1.1570 0.5358 0.046 Uiso 1 1 calc R . .
H29C H 0.2603 1.1211 0.5193 0.046 Uiso 1 1 calc R . .
C30 C 0.5152(3) 1.24505(19) 0.46763(18) 0.0302(8) Uani 1 1 d . . .
H30A H 0.5129 1.2978 0.5040 0.045 Uiso 1 1 calc R . .
H30B H 0.5718 1.2440 0.4310 0.045 Uiso 1 1 calc R . .
H30C H 0.5380 1.2114 0.4929 0.045 Uiso 1 1 calc R . .
C31 C 0.6113(3) 0.95387(18) 0.27548(17) 0.0202(7) Uani 1 1 d . . .
C32 C 0.6227(3) 0.88634(18) 0.20547(18) 0.0216(7) Uani 1 1 d . . .
C33 C 0.7021(3) 0.9036(2) 0.16421(19) 0.0268(8) Uani 1 1 d . . .
C34 C 0.7502(3) 0.9821(2) 0.20504(19) 0.0261(8) Uani 1 1 d . . .
C35 C 0.6997(3) 1.01218(19) 0.27066(19) 0.0247(8) Uani 1 1 d . . .
C36 C 0.6210(3) 0.9397(2) 0.34767(19) 0.0287(8) Uani 1 1 d . . .
H36A H 0.6965 0.9197 0.3520 0.043 Uiso 1 1 calc R . .
H36B H 0.5587 0.9022 0.3472 0.043 Uiso 1 1 calc R . .
H36C H 0.6141 0.9882 0.3899 0.043 Uiso 1 1 calc R . .
C37 C 0.5508(3) 0.81210(18) 0.1862(2) 0.0302(8) Uani 1 1 d . . .
H37A H 0.5709 0.7755 0.1378 0.045 Uiso 1 1 calc R . .
H37B H 0.4683 0.8216 0.1843 0.045 Uiso 1 1 calc R . .
H37C H 0.5661 0.7908 0.2239 0.045 Uiso 1 1 calc R . .
C38 C 0.7368(3) 0.8549(2) 0.08791(19) 0.0381(9) Uani 1 1 d . . .
H38A H 0.6939 0.8044 0.0709 0.057 Uiso 1 1 calc R . .
H38B H 0.8203 0.8484 0.0893 0.057 Uiso 1 1 calc R . .
H38C H 0.7186 0.8803 0.0538 0.057 Uiso 1 1 calc R . .
C39 C 0.8424(3) 1.0219(2) 0.1759(2) 0.0411(10) Uani 1 1 d . . .
H39A H 0.8617 1.0741 0.2125 0.062 Uiso 1 1 calc R . .
H39B H 0.8128 1.0245 0.1294 0.062 Uiso 1 1 calc R . .
H39C H 0.9121 0.9928 0.1670 0.062 Uiso 1 1 calc R . .
C40 C 0.7305(3) 1.0890(2) 0.3319(2) 0.0380(10) Uani 1 1 d . . .
H40A H 0.7904 1.1172 0.3161 0.057 Uiso 1 1 calc R . .
H40B H 0.7599 1.0813 0.3760 0.057 Uiso 1 1 calc R . .
H40C H 0.6612 1.1185 0.3435 0.057 Uiso 1 1 calc R . .
C41 C 0.5067(3) 0.55420(17) 0.24478(17) 0.0187(7) Uani 1 1 d . . .
C42 C 0.4256(3) 0.50279(17) 0.26587(17) 0.0190(7) Uani 1 1 d . A .
C43 C 0.3619(3) 0.45559(17) 0.20476(18) 0.0201(7) Uani 1 1 d . . .
C44 C 0.3913(3) 0.47563(18) 0.14199(17) 0.0202(7) Uani 1 1 d . A .
C45 C 0.4729(3) 0.53563(17) 0.16592(17) 0.0184(7) Uani 1 1 d . A .
C46 C 0.5117(3) 0.64005(17) 0.29673(19) 0.0258(8) Uani 1 1 d . A .
H46A H 0.4359 0.6605 0.2945 0.039 Uiso 1 1 calc R . .
H46B H 0.5710 0.6688 0.2810 0.039 Uiso 1 1 calc R . .
H46C H 0.5315 0.6453 0.3476 0.039 Uiso 1 1 calc R . .
C47 C 0.4135(3) 0.5080(2) 0.34351(18) 0.0291(8) Uani 1 1 d . . .
H47A H 0.3555 0.4683 0.3437 0.044 Uiso 1 1 calc R A .
H47B H 0.3885 0.5589 0.3740 0.044 Uiso 1 1 calc R . .
H47C H 0.4884 0.5004 0.3638 0.044 Uiso 1 1 calc R . .
C48 C 0.2717(3) 0.39340(18) 0.1997(2) 0.0300(8) Uani 1 1 d . A .
H48A H 0.2668 0.3898 0.2482 0.045 Uiso 1 1 calc R . .
H48B H 0.2931 0.3441 0.1633 0.045 Uiso 1 1 calc R . .
H48C H 0.1962 0.4056 0.1843 0.045 Uiso 1 1 calc R . .
C49 C 0.3393(3) 0.43375(19) 0.06476(18) 0.0288(8) Uani 1 1 d . . .
H49A H 0.3716 0.4573 0.0320 0.043 Uiso 1 1 calc R A .
H49B H 0.2549 0.4369 0.0647 0.043 Uiso 1 1 calc R . .
H49C H 0.3575 0.3796 0.0471 0.043 Uiso 1 1 calc R . .
C50 C 0.5251(3) 0.5768(2) 0.12069(19) 0.0300(8) Uani 1 1 d . . .
H50A H 0.4898 0.5546 0.0701 0.045 Uiso 1 1 calc R A .
H50B H 0.6090 0.5713 0.1194 0.045 Uiso 1 1 calc R . .
H50C H 0.5105 0.6315 0.1431 0.045 Uiso 1 1 calc R . .
C51 C 0.8795(3) 0.67918(16) 0.23514(17) 0.0174(7) Uani 1 1 d . . .
C52 C 0.9097(3) 0.62597(16) 0.16401(17) 0.0167(7) Uani 1 1 d . A .
C53 C 1.0159(2) 0.59460(16) 0.17508(17) 0.0165(7) Uani 1 1 d . . .
C54 C 1.0515(3) 0.62941(17) 0.25286(17) 0.0179(7) Uani 1 1 d . A .
C55 C 0.9679(3) 0.68264(17) 0.28899(16) 0.0171(7) Uani 1 1 d . A .
C56 C 0.7817(3) 0.73231(18) 0.24875(19) 0.0238(8) Uani 1 1 d . A .
H56A H 0.8091 0.7801 0.2438 0.036 Uiso 1 1 calc R . .
H56B H 0.7555 0.7440 0.2988 0.036 Uiso 1 1 calc R . .
H56C H 0.7169 0.7073 0.2125 0.036 Uiso 1 1 calc R . .
C57 C 0.8482(3) 0.61207(19) 0.09132(17) 0.0244(8) Uani 1 1 d . . .
H57A H 0.8786 0.6498 0.0720 0.037 Uiso 1 1 calc R A .
H57B H 0.7649 0.6172 0.0980 0.037 Uiso 1 1 calc R . .
H57C H 0.8608 0.5601 0.0562 0.037 Uiso 1 1 calc R . .
C58 C 1.0864(3) 0.54190(18) 0.11617(19) 0.0280(8) Uani 1 1 d . A .
H58A H 1.1394 0.5725 0.0983 0.042 Uiso 1 1 calc R . .
H58B H 1.0344 0.5076 0.0750 0.042 Uiso 1 1 calc R . .
H58C H 1.1314 0.5112 0.1368 0.042 Uiso 1 1 calc R . .
C59 C 1.1659(3) 0.61934(19) 0.2846(2) 0.0290(8) Uani 1 1 d . . .
H59A H 1.2231 0.6594 0.2842 0.044 Uiso 1 1 calc R A .
H59B H 1.1919 0.5686 0.2549 0.044 Uiso 1 1 calc R . .
H59C H 1.1576 0.6235 0.3357 0.044 Uiso 1 1 calc R . .
C60 C 0.9767(3) 0.73769(17) 0.36746(17) 0.0267(8) Uani 1 1 d . . .
H60A H 1.0206 0.7851 0.3714 0.040 Uiso 1 1 calc R A .
H60B H 1.0165 0.7146 0.3981 0.040 Uiso 1 1 calc R . .
H60C H 0.8986 0.7497 0.3847 0.040 Uiso 1 1 calc R . .
C61 C 0.6708(3) 0.31982(16) 0.11704(17) 0.0191(7) Uani 1 1 d . . .
C62 C 0.7537(3) 0.28773(17) 0.14965(17) 0.0204(7) Uani 1 1 d . . .
C63 C 0.8658(3) 0.30020(16) 0.12548(17) 0.0177(7) Uani 1 1 d . . .
C64 C 0.8508(3) 0.33808(16) 0.07467(16) 0.0183(7) Uani 1 1 d . . .
C65 C 0.7298(3) 0.35044(17) 0.06970(17) 0.0187(7) Uani 1 1 d . . .
C66 C 0.5420(3) 0.31400(18) 0.1238(2) 0.0279(8) Uani 1 1 d . . .
H66A H 0.5089 0.2647 0.0873 0.042 Uiso 1 1 calc R . .
H66B H 0.5073 0.3563 0.1148 0.042 Uiso 1 1 calc R . .
H66C H 0.5259 0.3173 0.1738 0.042 Uiso 1 1 calc R . .
C67 C 0.7259(3) 0.24202(19) 0.1957(2) 0.0356(9) Uani 1 1 d . . .
H67A H 0.7102 0.1877 0.1634 0.053 Uiso 1 1 calc R . .
H67B H 0.6573 0.2611 0.2235 0.053 Uiso 1 1 calc R . .
H67C H 0.7920 0.2473 0.2303 0.053 Uiso 1 1 calc R . .
C68 C 0.9778(3) 0.27271(18) 0.14333(19) 0.0284(8) Uani 1 1 d . . .
H68A H 0.9853 0.2197 0.1088 0.043 Uiso 1 1 calc R . .
H68B H 0.9787 0.2746 0.1941 0.043 Uiso 1 1 calc R . .
H68C H 1.0428 0.3059 0.1387 0.043 Uiso 1 1 calc R . .
C69 C 0.9420(3) 0.35056(19) 0.02679(19) 0.0299(8) Uani 1 1 d . . .
H69A H 0.9436 0.3042 -0.0185 0.045 Uiso 1 1 calc R . .
H69B H 1.0180 0.3612 0.0538 0.045 Uiso 1 1 calc R . .
H69C H 0.9240 0.3943 0.0138 0.045 Uiso 1 1 calc R . .
C70 C 0.6723(3) 0.38317(19) 0.01985(18) 0.0300(8) Uani 1 1 d . . .
H70A H 0.6496 0.3417 -0.0280 0.045 Uiso 1 1 calc R . .
H70B H 0.7265 0.4209 0.0123 0.045 Uiso 1 1 calc R . .
H70C H 0.6032 0.4084 0.0425 0.045 Uiso 1 1 calc R . .
C71 C 0.9070(3) 0.44202(17) 0.39459(17) 0.0162(19) Uani 0.487(4) 1 d PGU A 1
C72 C 0.7935(3) 0.44256(19) 0.42070(19) 0.016(2) Uani 0.487(4) 1 d PG A 1
C73 C 0.7702(3) 0.52031(19) 0.46162(17) 0.019(2) Uani 0.487(4) 1 d PGU A 1
C74 C 0.8692(3) 0.56783(16) 0.46080(16) 0.0157(17) Uani 0.487(4) 1 d PG A 1
C75 C 0.9538(2) 0.51945(16) 0.41937(16) 0.0137(18) Uani 0.487(4) 1 d PGU A 1
C76 C 0.9672(4) 0.3715(2) 0.3486(3) 0.042(2) Uani 0.487(4) 1 d PG A 1
H76A H 1.0139 0.3542 0.3812 0.062 Uiso 0.487(4) 1 calc PR A 1
H76B H 1.0178 0.3842 0.3150 0.062 Uiso 0.487(4) 1 calc PR A 1
H76C H 0.9090 0.3304 0.3196 0.062 Uiso 0.487(4) 1 calc PR A 1
C77 C 0.7120(4) 0.3727(3) 0.4073(3) 0.059(3) Uani 0.487(4) 1 d PG A 1
H77A H 0.7259 0.3534 0.4466 0.089 Uiso 0.487(4) 1 calc PR A 1
H77B H 0.7256 0.3326 0.3593 0.089 Uiso 0.487(4) 1 calc PR A 1
H77C H 0.6315 0.3870 0.4074 0.089 Uiso 0.487(4) 1 calc PR A 1
C78 C 0.6595(4) 0.5477(3) 0.4994(3) 0.051(3) Uani 0.487(4) 1 d PG A 1
H78A H 0.6672 0.5519 0.5509 0.077 Uiso 0.487(4) 1 calc PR A 1
H78B H 0.5944 0.5107 0.4734 0.077 Uiso 0.487(4) 1 calc PR A 1
H78C H 0.6451 0.5981 0.4984 0.077 Uiso 0.487(4) 1 calc PR A 1
C79 C 0.8823(4) 0.6546(2) 0.4975(2) 0.045(2) Uani 0.487(4) 1 d PG A 1
H79A H 0.9188 0.6697 0.5474 0.067 Uiso 0.487(4) 1 calc PR A 1
H79B H 0.8057 0.6753 0.5008 0.067 Uiso 0.487(4) 1 calc PR A 1
H79C H 0.9311 0.6750 0.4682 0.067 Uiso 0.487(4) 1 calc PR A 1
C80 C 1.0725(3) 0.5457(3) 0.4043(2) 0.034(2) Uani 0.487(4) 1 d PG A 1
H80A H 1.1285 0.5483 0.4441 0.051 Uiso 0.487(4) 1 calc PR A 1
H80B H 1.0697 0.5967 0.4022 0.051 Uiso 0.487(4) 1 calc PR A 1
H80C H 1.0965 0.5091 0.3569 0.051 Uiso 0.487(4) 1 calc PR A 1
C711 C 0.8553(3) 0.41882(15) 0.39834(15) 0.0185(15) Uani 0.513(4) 1 d PG A 2
C721 C 0.7675(2) 0.46253(16) 0.44105(15) 0.0168(19) Uani 0.513(4) 1 d PG A 2
C731 C 0.8078(3) 0.54146(16) 0.46893(15) 0.0159(15) Uani 0.513(4) 1 d PG A 2
C741 C 0.9207(2) 0.54656(16) 0.44343(16) 0.0167(16) Uani 0.513(4) 1 d PG A 2
C751 C 0.9500(2) 0.47076(16) 0.39977(15) 0.0185(15) Uani 0.513(4) 1 d PG A 2
C761 C 0.8492(4) 0.3323(2) 0.3583(2) 0.041(2) Uani 0.513(4) 1 d PG A 2
H76D H 0.8811 0.3090 0.3913 0.061 Uiso 0.513(4) 1 calc PR A 2
H76E H 0.8945 0.3189 0.3141 0.061 Uiso 0.513(4) 1 calc PR A 2
H76F H 0.7681 0.3130 0.3436 0.061 Uiso 0.513(4) 1 calc PR A 2
C771 C 0.6515(4) 0.4307(2) 0.4545(2) 0.040(2) Uani 0.513(4) 1 d PG A 2
H77D H 0.6598 0.4167 0.4978 0.061 Uiso 0.513(4) 1 calc PR A 2
H77E H 0.6249 0.3849 0.4109 0.061 Uiso 0.513(4) 1 calc PR A 2
H77F H 0.5947 0.4697 0.4636 0.061 Uiso 0.513(4) 1 calc PR A 2
C781 C 0.7423(4) 0.6083(2) 0.5172(2) 0.039(2) Uani 0.513(4) 1 d PG A 2
H78D H 0.7593 0.6174 0.5694 0.058 Uiso 0.513(4) 1 calc PR A 2
H78E H 0.6587 0.5962 0.5053 0.058 Uiso 0.513(4) 1 calc PR A 2
H78F H 0.7663 0.6545 0.5083 0.058 Uiso 0.513(4) 1 calc PR A 2
C791 C 0.9961(4) 0.6197(2) 0.4598(2) 0.044(2) Uani 0.513(4) 1 d PG A 2
H79D H 1.0469 0.6298 0.5041 0.066 Uiso 0.513(4) 1 calc PR A 2
H79E H 0.9467 0.6628 0.4684 0.066 Uiso 0.513(4) 1 calc PR A 2
H79F H 1.0435 0.6140 0.4176 0.066 Uiso 0.513(4) 1 calc PR A 2
C801 C 1.0622(3) 0.4492(3) 0.3616(2) 0.043(2) Uani 0.513(4) 1 d PG A 2
H80D H 1.1177 0.4377 0.3944 0.064 Uiso 0.513(4) 1 calc PR A 2
H80E H 1.0947 0.4921 0.3501 0.064 Uiso 0.513(4) 1 calc PR A 2
H80F H 1.0469 0.4037 0.3157 0.064 Uiso 0.513(4) 1 calc PR A 2
H85 H 0.795(3) 0.5016(19) 0.170(2) 0.052(11) Uiso 1 1 d . . .
H81 H 0.823(4) 0.581(2) 0.325(2) 0.082(15) Uiso 1 1 d . . .
H82 H 0.932(3) 0.4699(17) 0.2252(17) 0.031(9) Uiso 1 1 d . . .
H83 H 0.658(3) 0.527(2) 0.347(2) 0.063(12) Uiso 1 1 d . . .
H5 H 0.295(4) 1.020(2) 0.351(2) 0.075(14) Uiso 1 1 d . . .
H4 H 0.181(3) 1.0032(18) 0.2355(18) 0.039(10) Uiso 1 1 d . . .
H2 H 0.361(3) 1.085(2) 0.254(2) 0.066(13) Uiso 1 1 d . . .
H3 H 0.316(3) 0.9138(19) 0.201(2) 0.049(11) Uiso 1 1 d . . .
H1 H 0.476(3) 1.084(2) 0.349(2) 0.053(11) Uiso 1 1 d . . .
H84 H 0.752(3) 0.4413(18) 0.2852(18) 0.040(10) Uiso 1 1 d . . .

loop_
_atom_site_aniso_label
_atom_site_aniso_U_11
_atom_site_aniso_U_22
_atom_site_aniso_U_33
_atom_site_aniso_U_23
_atom_site_aniso_U_13
_atom_site_aniso_U_12
Ru2 0.01317(13) 0.01340(13) 0.01540(13) 0.00650(11) 0.00213(10) 0.00072(10)
Ru3 0.01316(13) 0.01202(13) 0.01159(12) 0.00459(10) 0.00017(10) 0.00054(10)
Ru1 0.01693(13) 0.01376(13) 0.01299(13) 0.00301(10) 0.00108(10) 0.00122(10)
Ru4 0.01366(13) 0.01308(13) 0.01423(13) 0.00493(10) -0.00007(10) -0.00007(10)
Ru5 0.01516(13) 0.01154(13) 0.01437(13) 0.00436(10) 0.00244(10) 0.00148(10)
Ru6 0.01358(13) 0.02005(14) 0.01339(13) 0.00655(11) 0.00020(10) 0.00141(10)
Al1 0.0127(5) 0.0186(5) 0.0165(5) 0.0057(4) 0.0000(4) 0.0028(4)
Al2 0.0188(5) 0.0176(5) 0.0139(5) 0.0059(4) 0.0025(4) 0.0041(4)
C1 0.0214(17) 0.0194(17) 0.0196(17) 0.0107(14) 0.0014(14) -0.0025(14)
C2 0.0160(16) 0.0207(17) 0.0291(19) 0.0145(15) 0.0059(14) -0.0029(13)
C3 0.0189(17) 0.0171(16) 0.0195(17) 0.0091(14) 0.0036(13) -0.0049(13)
C4 0.0235(18) 0.0133(16) 0.0258(18) 0.0098(14) 0.0094(14) -0.0022(13)
C5 0.0209(17) 0.0176(17) 0.0246(18) 0.0133(15) 0.0049(14) -0.0023(13)
C6 0.038(2) 0.032(2) 0.0195(18) 0.0135(16) 0.0022(16) -0.0002(16)
C7 0.0151(17) 0.030(2) 0.041(2) 0.0149(17) 0.0068(15) -0.0029(15)
C8 0.0259(19) 0.031(2) 0.0259(19) 0.0082(16) -0.0005(15) -0.0091(16)
C9 0.036(2) 0.0151(17) 0.036(2) 0.0059(16) 0.0107(17) -0.0006(15)
C10 0.027(2) 0.032(2) 0.041(2) 0.0235(18) 0.0045(16) 0.0064(16)
C11 0.0179(16) 0.0168(16) 0.0126(15) 0.0052(13) -0.0014(13) -0.0017(13)
C12 0.0210(17) 0.0206(17) 0.0120(15) 0.0087(13) -0.0014(13) 0.0014(13)
C13 0.0226(17) 0.0168(16) 0.0098(15) 0.0057(13) -0.0033(13) -0.0050(13)
C14 0.0177(16) 0.0220(17) 0.0123(15) 0.0099(13) 0.0020(13) -0.0007(13)
C15 0.0219(17) 0.0166(16) 0.0111(15) 0.0043(13) 0.0028(13) 0.0041(13)
C16 0.0282(19) 0.0255(19) 0.0231(18) 0.0073(15) -0.0062(15) -0.0077(15)
C17 0.0268(19) 0.031(2) 0.0241(19) 0.0132(16) -0.0008(15) 0.0074(15)
C18 0.036(2) 0.0216(18) 0.0238(19) 0.0115(15) -0.0016(16) -0.0056(15)
C19 0.0190(17) 0.035(2) 0.0226(18) 0.0150(16) 0.0014(14) -0.0052(15)
C20 0.032(2) 0.0209(18) 0.0184(17) 0.0032(14) 0.0037(15) 0.0081(15)
C21 0.0294(19) 0.0107(16) 0.0195(17) 0.0017(13) 0.0004(14) 0.0016(14)
C22 0.0283(19) 0.0127(16) 0.0217(18) -0.0002(14) 0.0016(15) 0.0081(14)
C23 0.0247(18) 0.0140(16) 0.0203(17) -0.0002(14) 0.0060(14) 0.0042(14)
C24 0.0279(18) 0.0164(17) 0.0130(16) -0.0004(13) 0.0036(14) 0.0055(14)
C25 0.0296(19) 0.0125(16) 0.0152(16) 0.0015(13) -0.0002(14) 0.0011(14)
C26 0.043(2) 0.0206(18) 0.0245(19) 0.0072(15) 0.0024(17) -0.0054(16)
C27 0.034(2) 0.0227(19) 0.028(2) 0.0056(16) -0.0017(16) 0.0130(15)
C28 0.0222(19) 0.028(2) 0.042(2) 0.0063(17) 0.0097(16) 0.0029(15)
C29 0.036(2) 0.034(2) 0.0206(18) 0.0080(16) 0.0050(16) 0.0033(17)
C30 0.036(2) 0.0255(19) 0.0222(19) 0.0035(15) -0.0046(16) -0.0097(16)
C31 0.0154(16) 0.0256(18) 0.0215(17) 0.0108(15) 0.0022(13) 0.0059(14)
C32 0.0156(16) 0.0253(18) 0.0276(19) 0.0136(15) 0.0001(14) 0.0081(14)
C33 0.0183(17) 0.037(2) 0.0274(19) 0.0137(17) 0.0021(15) 0.0118(15)
C34 0.0135(16) 0.041(2) 0.033(2) 0.0232(18) 0.0015(15) 0.0065(15)
C35 0.0144(16) 0.031(2) 0.031(2) 0.0140(16) -0.0022(15) 0.0047(14)
C36 0.0176(18) 0.043(2) 0.032(2) 0.0212(18) 0.0011(15) 0.0062(16)
C37 0.0242(19) 0.0264(19) 0.041(2) 0.0131(17) 0.0001(16) 0.0095(15)
C38 0.026(2) 0.058(3) 0.031(2) 0.0161(19) 0.0056(16) 0.0161(18)
C39 0.023(2) 0.060(3) 0.053(3) 0.035(2) 0.0104(18) 0.0027(18)
C40 0.022(2) 0.038(2) 0.047(2) 0.0090(19) -0.0001(17) -0.0033(17)
C41 0.0138(16) 0.0224(17) 0.0188(17) 0.0075(14) -0.0011(13) -0.0036(13)
C42 0.0100(15) 0.0239(18) 0.0253(18) 0.0111(15) 0.0033(13) 0.0050(13)
C43 0.0135(16) 0.0197(17) 0.0270(18) 0.0083(15) 0.0040(14) 0.0042(13)
C44 0.0144(16) 0.0245(18) 0.0207(17) 0.0066(14) 0.0007(13) 0.0079(14)
C45 0.0120(16) 0.0244(18) 0.0231(18) 0.0133(15) -0.0010(13) 0.0067(13)
C46 0.0171(17) 0.0226(18) 0.035(2) 0.0077(16) 0.0018(15) 0.0022(14)
C47 0.0222(18) 0.039(2) 0.028(2) 0.0157(17) 0.0044(15) 0.0000(16)
C48 0.0222(19) 0.0266(19) 0.040(2) 0.0120(17) 0.0016(16) -0.0020(15)
C49 0.0216(18) 0.034(2) 0.0242(19) 0.0039(16) -0.0041(15) 0.0028(15)
C50 0.0218(19) 0.043(2) 0.033(2) 0.0240(18) -0.0019(16) 0.0007(16)
C51 0.0163(16) 0.0140(16) 0.0244(18) 0.0107(14) 0.0012(14) -0.0020(13)
C52 0.0180(16) 0.0135(16) 0.0183(16) 0.0066(13) -0.0019(13) -0.0048(13)
C53 0.0122(15) 0.0135(16) 0.0252(18) 0.0091(14) 0.0046(13) -0.0033(12)
C54 0.0138(16) 0.0164(16) 0.0267(18) 0.0124(14) -0.0015(13) -0.0026(13)
C55 0.0217(17) 0.0147(16) 0.0167(16) 0.0081(13) 0.0018(13) -0.0006(13)
C56 0.0216(18) 0.0202(17) 0.034(2) 0.0136(15) 0.0069(15) 0.0068(14)
C57 0.0243(18) 0.0300(19) 0.0208(18) 0.0123(15) 0.0010(14) -0.0038(15)
C58 0.0217(18) 0.0241(18) 0.038(2) 0.0105(16) 0.0120(16) 0.0006(15)
C59 0.0193(18) 0.0275(19) 0.045(2) 0.0213(18) -0.0077(16) -0.0051(15)
C60 0.041(2) 0.0164(17) 0.0221(18) 0.0086(15) -0.0036(16) -0.0043(15)
C61 0.0171(16) 0.0106(15) 0.0247(18) 0.0015(14) 0.0017(14) -0.0008(13)
C62 0.0247(18) 0.0104(16) 0.0241(18) 0.0041(14) 0.0035(14) 0.0022(13)
C63 0.0187(16) 0.0097(15) 0.0183(17) -0.0016(13) -0.0013(13) 0.0017(13)
C64 0.0196(17) 0.0136(16) 0.0156(16) -0.0005(13) 0.0016(13) -0.0043(13)
C65 0.0204(17) 0.0134(16) 0.0188(17) 0.0022(13) 0.0010(13) 0.0002(13)
C66 0.0191(18) 0.0187(18) 0.039(2) 0.0028(16) 0.0038(15) 0.0016(14)
C67 0.042(2) 0.026(2) 0.043(2) 0.0187(18) 0.0036(19) -0.0036(17)
C68 0.0215(18) 0.0182(18) 0.035(2) -0.0016(15) -0.0073(15) 0.0059(14)
C69 0.028(2) 0.028(2) 0.0257(19) 0.0019(16) 0.0107(16) -0.0031(16)
C70 0.037(2) 0.029(2) 0.0199(18) 0.0052(15) -0.0050(16) 0.0042(16)
C71 0.017(2) 0.016(2) 0.016(2) 0.0068(11) -0.0003(10) 0.0018(10)
C72 0.022(4) 0.016(4) 0.013(4) 0.010(4) -0.001(4) -0.011(4)
C73 0.019(2) 0.021(2) 0.018(2) 0.0079(12) 0.0009(10) 0.0023(10)
C74 0.032(5) 0.009(4) 0.011(4) 0.008(3) -0.001(3) 0.007(3)
C75 0.014(2) 0.014(2) 0.014(2) 0.0063(11) 0.0012(10) 0.0003(10)
C76 0.059(6) 0.030(4) 0.028(4) 0.001(3) -0.018(4) 0.028(4)
C77 0.056(6) 0.072(7) 0.075(7) 0.062(6) -0.024(5) -0.031(5)
C78 0.033(5) 0.114(8) 0.029(5) 0.049(5) 0.015(4) 0.030(5)
C79 0.081(7) 0.022(4) 0.019(4) -0.004(3) -0.002(4) 0.008(4)
C80 0.012(4) 0.065(6) 0.029(4) 0.025(4) -0.001(3) -0.007(3)
C711 0.025(4) 0.019(4) 0.008(3) 0.003(3) 0.001(3) -0.004(3)
C721 0.012(3) 0.030(4) 0.009(4) 0.007(3) -0.002(3) 0.004(3)
C731 0.025(4) 0.014(3) 0.011(3) 0.008(3) -0.001(3) -0.003(4)
C741 0.018(4) 0.016(4) 0.020(4) 0.012(3) -0.002(3) -0.002(3)
C751 0.016(3) 0.035(4) 0.018(3) 0.024(3) 0.007(3) 0.007(3)
C761 0.067(6) 0.019(4) 0.039(5) 0.013(3) 0.001(4) 0.008(4)
C771 0.039(5) 0.067(6) 0.025(4) 0.032(4) -0.003(3) -0.020(4)
C781 0.053(5) 0.041(5) 0.020(4) 0.007(3) 0.005(4) 0.014(4)
C791 0.043(5) 0.052(5) 0.046(5) 0.035(4) -0.027(4) -0.025(4)
C801 0.021(4) 0.083(7) 0.044(5) 0.044(5) 0.007(3) 0.019(4)

loop_
_atom_type_symbol
_atom_type_description
_atom_type_scat_dispersion_real
_atom_type_scat_dispersion_imag
_atom_type_scat_source
C C 0.0033 0.0016 'International Tables Vol C Tables 4.2.6.8 and 6.1.1.4'
H H 0.0000 0.0000 'International Tables Vol C Tables 4.2.6.8 and 6.1.1.4'
Al Al 0.0645 0.0514 'International Tables Vol C Tables 4.2.6.8 and 6.1.1.4'
Ru Ru -1.2594 0.8363 'International Tables Vol C Tables 4.2.6.8 and 6.1.1.4'

loop_
_geom_angle_atom_site_label_1
_geom_angle_atom_site_label_2
_geom_angle_atom_site_label_3
_geom_angle
_geom_angle_site_symmetry_1
_geom_angle_site_symmetry_3
_geom_angle_publ_flag
C3 Ru2 C4 38.07(11) . . ?
C3 Ru2 C2 38.50(11) . . ?
C4 Ru2 C2 63.91(11) . . ?
C3 Ru2 C1 63.57(11) . . ?
C4 Ru2 C1 63.26(11) . . ?
C2 Ru2 C1 37.90(11) . . ?
C3 Ru2 C5 63.80(12) . . ?
C4 Ru2 C5 38.16(11) . . ?
C2 Ru2 C5 63.64(12) . . ?
C1 Ru2 C5 37.55(11) . . ?
C3 Ru2 Al1 152.49(9) . . ?
C4 Ru2 Al1 118.28(9) . . ?
C2 Ru2 Al1 162.84(9) . . ?
C1 Ru2 Al1 125.90(8) . . ?
C5 Ru2 Al1 106.74(8) . . ?
C3 Ru2 Ru3 117.82(8) . . ?
C4 Ru2 Ru3 122.13(8) . . ?
C2 Ru2 Ru3 139.04(9) . . ?
C1 Ru2 Ru3 173.48(8) . . ?
C5 Ru2 Ru3 148.95(8) . . ?
Al1 Ru2 Ru3 56.18(2) . . ?
C3 Ru2 Ru1 156.64(8) . . ?
C4 Ru2 Ru1 163.24(9) . . ?
C2 Ru2 Ru1 123.26(8) . . ?
C1 Ru2 Ru1 111.88(8) . . ?
C5 Ru2 Ru1 128.01(8) . . ?
Al1 Ru2 Ru1 49.89(2) . . ?
Ru3 Ru2 Ru1 64.102(9) . . ?
C3 Ru2 H5 144.0(14) . . ?
C4 Ru2 H5 139.1(14) . . ?
C2 Ru2 H5 105.8(14) . . ?
C1 Ru2 H5 84.4(14) . . ?
C5 Ru2 H5 101.0(14) . . ?
Al1 Ru2 H5 60.7(14) . . ?
Ru3 Ru2 H5 92.2(14) . . ?
Ru1 Ru2 H5 28.6(14) . . ?
C3 Ru2 H4 98.6(10) . . ?
C4 Ru2 H4 128.9(10) . . ?
C2 Ru2 H4 100.4(11) . . ?
C1 Ru2 H4 132.7(11) . . ?
C5 Ru2 H4 162.0(10) . . ?
Al1 Ru2 H4 90.8(10) . . ?
Ru3 Ru2 H4 41.6(11) . . ?
Ru1 Ru2 H4 66.9(10) . . ?
H5 Ru2 H4 91.1(17) . . ?
C3 Ru2 H3 101.0(11) . . ?
C4 Ru2 H3 83.7(11) . . ?
C2 Ru2 H3 139.5(11) . . ?
C1 Ru2 H3 143.0(11) . . ?
C5 Ru2 H3 105.7(11) . . ?
Al1 Ru2 H3 54.9(11) . . ?
Ru3 Ru2 H3 43.5(11) . . ?
Ru1 Ru2 H3 94.8(11) . . ?
H5 Ru2 H3 114.7(18) . . ?
H4 Ru2 H3 80.7(16) . . ?
C15 Ru3 C11 38.62(11) . . ?
C15 Ru3 C14 38.34(11) . . ?
C11 Ru3 C14 64.19(11) . . ?
C15 Ru3 C12 63.85(11) . . ?
C11 Ru3 C12 38.20(11) . . ?
C14 Ru3 C12 63.31(11) . . ?
C15 Ru3 C13 63.29(11) . . ?
C11 Ru3 C13 63.19(10) . . ?
C14 Ru3 C13 37.68(11) . . ?
C12 Ru3 C13 37.16(10) . . ?
C15 Ru3 Al1 109.50(8) . . ?
C11 Ru3 Al1 144.89(8) . . ?
C14 Ru3 Al1 100.07(8) . . ?
C12 Ru3 Al1 161.06(8) . . ?
C13 Ru3 Al1 123.98(8) . . ?
C15 Ru3 Ru2 126.35(8) . . ?
C11 Ru3 Ru2 119.53(8) . . ?
C14 Ru3 Ru2 153.46(8) . . ?
C12 Ru3 Ru2 137.66(8) . . ?
C13 Ru3 Ru2 168.70(8) . . ?
Al1 Ru3 Ru2 61.07(2) . . ?
C15 Ru3 Ru1 153.97(8) . . ?
C11 Ru3 Ru1 164.71(8) . . ?
C14 Ru3 Ru1 121.07(8) . . ?
C12 Ru3 Ru1 128.64(8) . . ?
C13 Ru3 Ru1 111.17(7) . . ?
Al1 Ru3 Ru1 50.38(2) . . ?
Ru2 Ru3 Ru1 63.131(9) . . ?
C15 Ru3 H4 138.6(10) . . ?
C11 Ru3 H4 105.3(10) . . ?
C14 Ru3 H4 164.3(11) . . ?
C12 Ru3 H4 101.1(11) . . ?
C13 Ru3 H4 128.1(10) . . ?
Al1 Ru3 H4 94.9(11) . . ?
Ru2 Ru3 H4 41.2(10) . . ?
Ru1 Ru3 H4 66.1(10) . . ?
C15 Ru3 H2 134.1(13) . . ?
C11 Ru3 H2 149.1(13) . . ?
C14 Ru3 H2 96.9(13) . . ?
C12 Ru3 H2 112.3(13) . . ?
C13 Ru3 H2 86.7(13) . . ?
Al1 Ru3 H2 58.3(13) . . ?
Ru2 Ru3 H2 88.6(13) . . ?
Ru1 Ru3 H2 25.7(13) . . ?
H4 Ru3 H2 87.1(16) . . ?
C15 Ru3 H3 88.7(11) . . ?
C11 Ru3 H3 99.3(11) . . ?
C14 Ru3 H3 115.4(11) . . ?
C12 Ru3 H3 136.3(11) . . ?
C13 Ru3 H3 151.3(11) . . ?
Al1 Ru3 H3 57.4(11) . . ?
Ru2 Ru3 H3 39.6(11) . . ?
Ru1 Ru3 H3 91.1(11) . . ?
H4 Ru3 H3 76.7(15) . . ?
H2 Ru3 H3 111.2(17) . . ?
C25 Ru1 C24 38.58(11) . . ?
C25 Ru1 C21 38.11(11) . . ?
C24 Ru1 C21 64.14(12) . . ?
C25 Ru1 C23 63.53(12) . . ?
C24 Ru1 C23 37.86(11) . . ?
C21 Ru1 C23 63.41(12) . . ?
C25 Ru1 C22 63.36(12) . . ?
C24 Ru1 C22 63.32(12) . . ?
C21 Ru1 C22 37.99(12) . . ?
C23 Ru1 C22 37.41(12) . . ?
C25 Ru1 Al1 133.95(9) . . ?
C24 Ru1 Al1 143.67(9) . . ?
C21 Ru1 Al1 138.06(9) . . ?
C23 Ru1 Al1 158.10(8) . . ?
C22 Ru1 Al1 153.00(9) . . ?
C25 Ru1 Ru2 155.87(8) . . ?
C24 Ru1 Ru2 118.08(8) . . ?
C21 Ru1 Ru2 153.93(9) . . ?
C23 Ru1 Ru2 101.56(8) . . ?
C22 Ru1 Ru2 117.26(8) . . ?
Al1 Ru1 Ru2 57.15(2) . . ?
C25 Ru1 Ru3 150.55(8) . . ?
C24 Ru1 Ru3 157.63(9) . . ?
C21 Ru1 Ru3 114.22(8) . . ?
C23 Ru1 Ru3 120.10(8) . . ?
C22 Ru1 Ru3 100.97(8) . . ?
Al1 Ru1 Ru3 53.43(2) . . ?
Ru2 Ru1 Ru3 52.767(8) . . ?
C25 Ru1 H5 129.9(14) . . ?
C24 Ru1 H5 95.4(14) . . ?
C21 Ru1 H5 155.7(14) . . ?
C23 Ru1 H5 92.5(14) . . ?
C22 Ru1 H5 122.5(14) . . ?
Al1 Ru1 H5 66.2(14) . . ?
Ru2 Ru1 H5 27.1(14) . . ?
Ru3 Ru1 H5 79.4(14) . . ?
C25 Ru1 H2 124.0(13) . . ?
C24 Ru1 H2 153.7(13) . . ?
C21 Ru1 H2 91.2(13) . . ?
C23 Ru1 H2 124.1(14) . . ?
C22 Ru1 H2 91.8(14) . . ?
Al1 Ru1 H2 61.6(13) . . ?
Ru2 Ru1 H2 79.8(13) . . ?
Ru3 Ru1 H2 27.3(13) . . ?
H5 Ru1 H2 106.0(19) . . ?
C25 Ru1 H1 87.7(13) . . ?
C24 Ru1 H1 106.5(13) . . ?
C21 Ru1 H1 107.1(12) . . ?
C23 Ru1 H1 144.3(13) . . ?
C22 Ru1 H1 145.1(12) . . ?
Al1 Ru1 H1 46.5(13) . . ?
Ru2 Ru1 H1 97.2(12) . . ?
Ru3 Ru1 H1 95.4(13) . . ?
H5 Ru1 H1 90.5(18) . . ?
H2 Ru1 H1 88.9(19) . . ?
C53 Ru4 C52 38.53(11) . . ?
C53 Ru4 C51 64.01(11) . . ?
C52 Ru4 C51 38.34(11) . . ?
C53 Ru4 C54 38.61(11) . . ?
C52 Ru4 C54 64.24(11) . . ?
C51 Ru4 C54 63.34(11) . . ?
C53 Ru4 C55 63.41(11) . . ?
C52 Ru4 C55 63.34(11) . . ?
C51 Ru4 C55 37.36(11) . . ?
C54 Ru4 C55 37.44(11) . . ?
C53 Ru4 Al2 153.27(9) . . ?
C52 Ru4 Al2 118.76(8) . . ?
C51 Ru4 Al2 107.47(8) . . ?
C54 Ru4 Al2 162.63(8) . . ?
C55 Ru4 Al2 126.41(8) . . ?
C53 Ru4 Ru5 117.37(8) . . ?
C52 Ru4 Ru5 121.65(8) . . ?
C51 Ru4 Ru5 149.08(8) . . ?
C54 Ru4 Ru5 139.04(8) . . ?
C55 Ru4 Ru5 173.56(8) . . ?
Al2 Ru4 Ru5 56.09(2) . . ?
C53 Ru4 Ru6 155.34(8) . . ?
C52 Ru4 Ru6 164.51(8) . . ?
C51 Ru4 Ru6 129.20(8) . . ?
C54 Ru4 Ru6 122.75(8) . . ?
C55 Ru4 Ru6 112.67(8) . . ?
Al2 Ru4 Ru6 50.03(2) . . ?
Ru5 Ru4 Ru6 63.711(9) . . ?
C53 Ru4 H85 102.9(12) . . ?
C52 Ru4 H85 87.6(12) . . ?
C51 Ru4 H85 110.8(12) . . ?
C54 Ru4 H85 141.2(12) . . ?
C55 Ru4 H85 147.8(12) . . ?
Al2 Ru4 H85 54.6(12) . . ?
Ru5 Ru4 H85 38.5(12) . . ?
Ru6 Ru4 H85 91.5(12) . . ?
C53 Ru4 H81 147.0(13) . . ?
C52 Ru4 H81 136.6(13) . . ?
C51 Ru4 H81 98.8(13) . . ?
C54 Ru4 H81 109.0(13) . . ?
C55 Ru4 H81 85.6(13) . . ?
Al2 Ru4 H81 56.1(13) . . ?
Ru5 Ru4 H81 92.1(13) . . ?
Ru6 Ru4 H81 30.7(13) . . ?
H85 Ru4 H81 109.7(18) . . ?
C53 Ru4 H82 97.7(10) . . ?
C52 Ru4 H82 128.2(10) . . ?
C51 Ru4 H82 161.2(10) . . ?
C54 Ru4 H82 100.1(10) . . ?
C55 Ru4 H82 132.4(10) . . ?
Al2 Ru4 H82 90.8(10) . . ?
Ru5 Ru4 H82 41.8(10) . . ?
Ru6 Ru4 H82 66.3(10) . . ?
H85 Ru4 H82 75.9(15) . . ?
H81 Ru4 H82 95.0(16) . . ?
C65 Ru5 C64 38.64(11) . . ?
C65 Ru5 C61 38.42(11) . . ?
C64 Ru5 C61 64.08(11) . . ?
C65 Ru5 C63 64.06(11) . . ?
C64 Ru5 C63 38.30(11) . . ?
C61 Ru5 C63 63.24(11) . . ?
C65 Ru5 C62 63.05(12) . . ?
C64 Ru5 C62 63.14(11) . . ?
C61 Ru5 C62 37.05(11) . . ?
C63 Ru5 C62 37.44(11) . . ?
C65 Ru5 Al2 111.75(9) . . ?
C64 Ru5 Al2 147.30(9) . . ?
C61 Ru5 Al2 101.58(8) . . ?
C63 Ru5 Al2 161.22(8) . . ?
C62 Ru5 Al2 123.79(8) . . ?
C65 Ru5 Ru4 125.18(8) . . ?
C64 Ru5 Ru4 118.30(8) . . ?
C61 Ru5 Ru4 153.31(8) . . ?
C63 Ru5 Ru4 136.92(8) . . ?
C62 Ru5 Ru4 169.62(8) . . ?
Al2 Ru5 Ru4 61.31(2) . . ?
C65 Ru5 Ru6 157.52(8) . . ?
C64 Ru5 Ru6 161.78(9) . . ?
C61 Ru5 Ru6 123.98(8) . . ?
C63 Ru5 Ru6 126.95(8) . . ?
C62 Ru5 Ru6 112.14(8) . . ?
Al2 Ru5 Ru6 50.70(2) . . ?
Ru4 Ru5 Ru6 62.980(9) . . ?
C65 Ru5 H85 91.6(12) . . ?
C64 Ru5 H85 101.3(12) . . ?
C61 Ru5 H85 118.4(12) . . ?
C63 Ru5 H85 137.8(12) . . ?
C62 Ru5 H85 153.9(12) . . ?
Al2 Ru5 H85 57.9(12) . . ?
Ru4 Ru5 H85 35.9(12) . . ?
Ru6 Ru5 H85 88.9(12) . . ?
C65 Ru5 H82 135.6(10) . . ?
C64 Ru5 H82 102.6(10) . . ?
C61 Ru5 H82 162.9(10) . . ?
C63 Ru5 H82 99.7(10) . . ?
C62 Ru5 H82 128.6(10) . . ?
Al2 Ru5 H82 95.3(10) . . ?
Ru4 Ru5 H82 41.5(10) . . ?
Ru6 Ru5 H82 65.7(10) . . ?
H85 Ru5 H82 73.3(15) . . ?
C65 Ru5 H84 139.9(9) . . ?
C64 Ru5 H84 155.2(9) . . ?
C61 Ru5 H84 103.4(9) . . ?
C63 Ru5 H84 117.5(9) . . ?
C62 Ru5 H84 93.7(9) . . ?
Al2 Ru5 H84 52.6(9) . . ?
Ru4 Ru5 H84 82.8(9) . . ?
Ru6 Ru5 H84 20.8(9) . . ?
H85 Ru5 H84 103.4(15) . . ?
H82 Ru5 H84 84.5(13) . . ?
C72 Ru6 C73 38.60(6) . . ?
C72 Ru6 C71 38.30(6) . . ?
C73 Ru6 C71 63.88(9) . . ?
C72 Ru6 C731 47.02(11) . . ?
C73 Ru6 C731 14.46(10) . . ?
C71 Ru6 C731 62.45(10) . . ?
C72 Ru6 C74 63.70(9) . . ?
C73 Ru6 C74 37.91(6) . . ?
C71 Ru6 C74 62.97(9) . . ?
C731 Ru6 C74 23.47(10) . . ?
C72 Ru6 C741 63.04(10) . . ?
C73 Ru6 C741 50.45(10) . . ?
C71 Ru6 C741 49.02(10) . . ?
C731 Ru6 C741 37.53(5) . . ?
C74 Ru6 C741 19.48(9) . . ?
C72 Ru6 C75 63.39(9) . . ?
C73 Ru6 C75 63.14(9) . . ?
C71 Ru6 C75 37.48(5) . . ?
C731 Ru6 C75 52.31(9) . . ?
C74 Ru6 C75 37.27(5) . . ?
C741 Ru6 C75 17.85(9) . . ?
C72 Ru6 C721 13.89(11) . . ?
C73 Ru6 C721 26.20(11) . . ?
C71 Ru6 C721 49.47(10) . . ?
C731 Ru6 C721 37.16(5) . . ?
C74 Ru6 C721 57.46(10) . . ?
C741 Ru6 C721 61.91(8) . . ?
C75 Ru6 C721 66.97(9) . . ?
C72 Ru6 C751 52.51(10) . . ?
C73 Ru6 C751 67.93(10) . . ?
C71 Ru6 C751 17.68(9) . . ?
C731 Ru6 C751 61.77(8) . . ?
C74 Ru6 C751 54.43(9) . . ?
C741 Ru6 C751 36.86(5) . . ?
C75 Ru6 C751 21.62(9) . . ?
C721 Ru6 C751 61.01(8) . . ?
C72 Ru6 C711 22.94(10) . . ?
C73 Ru6 C711 57.55(10) . . ?
C71 Ru6 C711 18.86(9) . . ?
C731 Ru6 C711 61.38(8) . . ?
C74 Ru6 C711 70.10(9) . . ?
C741 Ru6 C711 61.20(8) . . ?
C75 Ru6 C711 53.82(9) . . ?
C721 Ru6 C711 36.3 . . ?
C751 Ru6 C711 36.2 . . ?
C72 Ru6 Al2 139.65(8) . . ?
C73 Ru6 Al2 132.74(8) . . ?
C71 Ru6 Al2 155.82(8) . . ?
C731 Ru6 Al2 138.69(8) . . ?
C74 Ru6 Al2 141.20(8) . . ?
C741 Ru6 Al2 153.17(8) . . ?
C75 Ru6 Al2 156.94(8) . . ?
C721 Ru6 Al2 135.38(8) . . ?
C751 Ru6 Al2 159.21(7) . . ?
C711 Ru6 Al2 145.62(7) . . ?
C72 Ru6 Ru4 157.51(9) . . ?
C73 Ru6 Ru4 148.91(9) . . ?
C71 Ru6 Ru4 119.35(9) . . ?
C731 Ru6 Ru4 135.31(7) . . ?
C74 Ru6 Ru4 112.88(8) . . ?
C741 Ru6 Ru4 105.87(7) . . ?
C75 Ru6 Ru4 99.84(7) . . ?
C721 Ru6 Ru4 166.77(7) . . ?
C751 Ru6 Ru4 106.39(7) . . ?
C711 Ru6 Ru4 134.95(7) . . ?
Al2 Ru6 Ru4 57.83(2) . . ?
C72 Ru6 H81 153.4(14) . . ?
C73 Ru6 H81 118.9(14) . . ?
C71 Ru6 H81 129.7(15) . . ?
C731 Ru6 H81 107.8(14) . . ?
C74 Ru6 H81 89.7(14) . . ?
C741 Ru6 H81 91.7(14) . . ?
C75 Ru6 H81 95.4(14) . . ?
C721 Ru6 H81 144.8(14) . . ?
C751 Ru6 H81 112.2(15) . . ?
C711 Ru6 H81 148.4(15) . . ?
Al2 Ru6 H81 63.0(14) . . ?
Ru4 Ru6 H81 32.6(14) . . ?
C72 Ru6 H83 103.4(13) . . ?
C73 Ru6 H83 85.2(13) . . ?
C71 Ru6 H83 141.7(13) . . ?
C731 Ru6 H83 93.0(13) . . ?
C74 Ru6 H83 106.3(13) . . ?
C741 Ru6 H83 125.8(13) . . ?
C75 Ru6 H83 143.5(13) . . ?
C721 Ru6 H83 93.0(13) . . ?
C751 Ru6 H83 152.8(13) . . ?
C711 Ru6 H83 124.3(13) . . ?
Al2 Ru6 H83 47.6(13) . . ?
Ru4 Ru6 H83 98.8(13) . . ?
H81 Ru6 H83 84.0(19) . . ?
C72 Ru6 H84 96.5(13) . . ?
C73 Ru6 H84 128.1(14) . . ?
C71 Ru6 H84 98.1(14) . . ?
C731 Ru6 H84 141.5(13) . . ?
C74 Ru6 H84 159.3(14) . . ?
C741 Ru6 H84 146.4(14) . . ?
C75 Ru6 H84 130.1(14) . . ?
C721 Ru6 H84 104.6(13) . . ?
C751 Ru6 H84 109.6(14) . . ?
C711 Ru6 H84 89.3(14) . . ?
Al2 Ru6 H84 58.2(14) . . ?
Ru4 Ru6 H84 82.9(13) . . ?
H81 Ru6 H84 110(2) . . ?
H83 Ru6 H84 83.2(19) . . ?
C31 Al1 Ru1 139.66(10) . . ?
C31 Al1 Ru3 138.34(10) . . ?
Ru1 Al1 Ru3 76.18(3) . . ?
C31 Al1 Ru2 134.61(10) . . ?
Ru1 Al1 Ru2 72.95(3) . . ?
Ru3 Al1 Ru2 62.75(2) . . ?
C31 Al1 H1 99.2(12) . . ?
Ru1 Al1 H1 40.6(12) . . ?
Ru3 Al1 H1 111.4(12) . . ?
Ru2 Al1 H1 106.6(12) . . ?
C41 Al2 Ru6 137.87(10) . . ?
C41 Al2 Ru5 140.90(9) . . ?
Ru6 Al2 Ru5 75.32(3) . . ?
C41 Al2 Ru4 135.49(9) . . ?
Ru6 Al2 Ru4 72.14(3) . . ?
Ru5 Al2 Ru4 62.60(2) . . ?
C41 Al2 H83 95.2(13) . . ?
Ru6 Al2 H83 42.8(13) . . ?
Ru5 Al2 H83 112.3(12) . . ?
Ru4 Al2 H83 107.8(12) . . ?
C41 Al2 H84 142.1(9) . . ?
Ru6 Al2 H84 34.4(9) . . ?
Ru5 Al2 H84 49.9(9) . . ?
Ru4 Al2 H84 82.2(9) . . ?
H83 Al2 H84 62.6(15) . . ?
C5 C1 C2 108.9(3) . . ?
C5 C1 C6 125.4(3) . . ?
C2 C1 C6 125.4(3) . . ?
C5 C1 Ru2 71.37(17) . . ?
C2 C1 Ru2 70.25(17) . . ?
C6 C1 Ru2 129.2(2) . . ?
C1 C2 C3 107.0(3) . . ?
C1 C2 C7 126.5(3) . . ?
C3 C2 C7 125.9(3) . . ?
C1 C2 Ru2 71.85(17) . . ?
C3 C2 Ru2 69.49(17) . . ?
C7 C2 Ru2 130.7(2) . . ?
C4 C3 C2 108.7(3) . . ?
C4 C3 C8 125.7(3) . . ?
C2 C3 C8 125.2(3) . . ?
C4 C3 Ru2 72.04(17) . . ?
C2 C3 Ru2 72.01(17) . . ?
C8 C3 Ru2 127.4(2) . . ?
C3 C4 C5 108.1(3) . . ?
C3 C4 C9 124.2(3) . . ?
C5 C4 C9 127.4(3) . . ?
C3 C4 Ru2 69.89(17) . . ?
C5 C4 Ru2 72.06(17) . . ?
C9 C4 Ru2 128.8(2) . . ?
C1 C5 C4 107.3(3) . . ?
C1 C5 C10 125.1(3) . . ?
C4 C5 C10 126.9(3) . . ?
C1 C5 Ru2 71.08(17) . . ?
C4 C5 Ru2 69.78(17) . . ?
C10 C5 Ru2 132.0(2) . . ?
C1 C6 H6A 109.5 . . ?
C1 C6 H6B 109.5 . . ?
H6A C6 H6B 109.5 . . ?
C1 C6 H6C 109.5 . . ?
H6A C6 H6C 109.5 . . ?
H6B C6 H6C 109.5 . . ?
C2 C7 H7A 109.5 . . ?
C2 C7 H7B 109.5 . . ?
H7A C7 H7B 109.5 . . ?
C2 C7 H7C 109.5 . . ?
H7A C7 H7C 109.5 . . ?
H7B C7 H7C 109.5 . . ?
C3 C8 H8A 109.5 . . ?
C3 C8 H8B 109.5 . . ?
H8A C8 H8B 109.5 . . ?
C3 C8 H8C 109.5 . . ?
H8A C8 H8C 109.5 . . ?
H8B C8 H8C 109.5 . . ?
C4 C9 H9A 109.5 . . ?
C4 C9 H9B 109.5 . . ?
H9A C9 H9B 109.5 . . ?
C4 C9 H9C 109.5 . . ?
H9A C9 H9C 109.5 . . ?
H9B C9 H9C 109.5 . . ?
C5 C10 H10A 109.5 . . ?
C5 C10 H10B 109.5 . . ?
H10A C10 H10B 109.5 . . ?
C5 C10 H10C 109.5 . . ?
H10A C10 H10C 109.5 . . ?
H10B C10 H10C 109.5 . . ?
C15 C11 C12 107.5(2) . . ?
C15 C11 C16 125.8(3) . . ?
C12 C11 C16 125.8(3) . . ?
C15 C11 Ru3 69.89(16) . . ?
C12 C11 Ru3 72.66(16) . . ?
C16 C11 Ru3 131.6(2) . . ?
C13 C12 C11 107.9(3) . . ?
C13 C12 C17 126.1(3) . . ?
C11 C12 C17 125.7(3) . . ?
C13 C12 Ru3 72.01(17) . . ?
C11 C12 Ru3 69.14(16) . . ?
C17 C12 Ru3 129.5(2) . . ?
C12 C13 C14 108.7(3) . . ?
C12 C13 C18 125.5(3) . . ?
C14 C13 C18 125.4(3) . . ?
C12 C13 Ru3 70.84(16) . . ?
C14 C13 Ru3 69.56(16) . . ?
C18 C13 Ru3 130.7(2) . . ?
C15 C14 C13 107.4(3) . . ?
C15 C14 C19 126.9(3) . . ?
C13 C14 C19 125.3(3) . . ?
C15 C14 Ru3 69.27(16) . . ?
C13 C14 Ru3 72.76(17) . . ?
C19 C14 Ru3 129.3(2) . . ?
C14 C15 C11 108.6(3) . . ?
C14 C15 C20 125.5(3) . . ?
C11 C15 C20 125.5(3) . . ?
C14 C15 Ru3 72.39(16) . . ?
C11 C15 Ru3 71.50(16) . . ?
C20 C15 Ru3 127.8(2) . . ?
C11 C16 H16A 109.5 . . ?
C11 C16 H16B 109.5 . . ?
H16A C16 H16B 109.5 . . ?
C11 C16 H16C 109.5 . . ?
H16A C16 H16C 109.5 . . ?
H16B C16 H16C 109.5 . . ?
C12 C17 H17A 109.5 . . ?
C12 C17 H17B 109.5 . . ?
H17A C17 H17B 109.5 . . ?
C12 C17 H17C 109.5 . . ?
H17A C17 H17C 109.5 . . ?
H17B C17 H17C 109.5 . . ?
C13 C18 H18A 109.5 . . ?
C13 C18 H18B 109.5 . . ?
H18A C18 H18B 109.5 . . ?
C13 C18 H18C 109.5 . . ?
H18A C18 H18C 109.5 . . ?
H18B C18 H18C 109.5 . . ?
C14 C19 H19A 109.5 . . ?
C14 C19 H19B 109.5 . . ?
H19A C19 H19B 109.5 . . ?
C14 C19 H19C 109.5 . . ?
H19A C19 H19C 109.5 . . ?
H19B C19 H19C 109.5 . . ?
C15 C20 H20A 109.5 . . ?
C15 C20 H20B 109.5 . . ?
H20A C20 H20B 109.5 . . ?
C15 C20 H20C 109.5 . . ?
H20A C20 H20C 109.5 . . ?
H20B C20 H20C 109.5 . . ?
C25 C21 C22 107.4(3) . . ?
C25 C21 C26 125.3(3) . . ?
C22 C21 C26 126.9(3) . . ?
C25 C21 Ru1 70.00(17) . . ?
C22 C21 Ru1 72.01(17) . . ?
C26 C21 Ru1 129.0(2) . . ?
C23 C22 C21 108.4(3) . . ?
C23 C22 C27 125.3(3) . . ?
C21 C22 C27 126.2(3) . . ?
C23 C22 Ru1 71.28(18) . . ?
C21 C22 Ru1 70.00(17) . . ?
C27 C22 Ru1 127.8(2) . . ?
C22 C23 C24 108.4(3) . . ?
C22 C23 C28 125.2(3) . . ?
C24 C23 C28 126.1(3) . . ?
C22 C23 Ru1 71.31(18) . . ?
C24 C23 Ru1 69.99(17) . . ?
C28 C23 Ru1 129.5(2) . . ?
C23 C24 C25 107.1(3) . . ?
C23 C24 C29 127.0(3) . . ?
C25 C24 C29 125.4(3) . . ?
C23 C24 Ru1 72.15(17) . . ?
C25 C24 Ru1 69.87(17) . . ?
C29 C24 Ru1 129.1(2) . . ?
C21 C25 C24 108.7(3) . . ?
C21 C25 C30 125.9(3) . . ?
C24 C25 C30 125.1(3) . . ?
C21 C25 Ru1 71.89(17) . . ?
C24 C25 Ru1 71.55(16) . . ?
C30 C25 Ru1 127.0(2) . . ?
C21 C26 H26A 109.5 . . ?
C21 C26 H26B 109.5 . . ?
H26A C26 H26B 109.5 . . ?
C21 C26 H26C 109.5 . . ?
H26A C26 H26C 109.5 . . ?
H26B C26 H26C 109.5 . . ?
C22 C27 H27A 109.5 . . ?
C22 C27 H27B 109.5 . . ?
H27A C27 H27B 109.5 . . ?
C22 C27 H27C 109.5 . . ?
H27A C27 H27C 109.5 . . ?
H27B C27 H27C 109.5 . . ?
C23 C28 H28A 109.5 . . ?
C23 C28 H28B 109.5 . . ?
H28A C28 H28B 109.5 . . ?
C23 C28 H28C 109.5 . . ?
H28A C28 H28C 109.5 . . ?
H28B C28 H28C 109.5 . . ?
C24 C29 H29A 109.5 . . ?
C24 C29 H29B 109.5 . . ?
H29A C29 H29B 109.5 . . ?
C24 C29 H29C 109.5 . . ?
H29A C29 H29C 109.5 . . ?
H29B C29 H29C 109.5 . . ?
C25 C30 H30A 109.5 . . ?
C25 C30 H30B 109.5 . . ?
H30A C30 H30B 109.5 . . ?
C25 C30 H30C 109.5 . . ?
H30A C30 H30C 109.5 . . ?
H30B C30 H30C 109.5 . . ?
C32 C31 C35 103.1(3) . . ?
C32 C31 C36 116.7(3) . . ?
C35 C31 C36 114.5(3) . . ?
C32 C31 Al1 109.3(2) . . ?
C35 C31 Al1 107.7(2) . . ?
C36 C31 Al1 105.2(2) . . ?
C33 C32 C31 110.2(3) . . ?
C33 C32 C37 127.4(3) . . ?
C31 C32 C37 122.4(3) . . ?
C32 C33 C34 108.3(3) . . ?
C32 C33 C38 128.6(3) . . ?
C34 C33 C38 123.1(3) . . ?
C35 C34 C33 109.7(3) . . ?
C35 C34 C39 126.8(3) . . ?
C33 C34 C39 123.5(3) . . ?
C34 C35 C31 108.8(3) . . ?
C34 C35 C40 127.0(3) . . ?
C31 C35 C40 124.1(3) . . ?
C31 C36 H36A 109.5 . . ?
C31 C36 H36B 109.5 . . ?
H36A C36 H36B 109.5 . . ?
C31 C36 H36C 109.5 . . ?
H36A C36 H36C 109.5 . . ?
H36B C36 H36C 109.5 . . ?
C32 C37 H37A 109.5 . . ?
C32 C37 H37B 109.5 . . ?
H37A C37 H37B 109.5 . . ?
C32 C37 H37C 109.5 . . ?
H37A C37 H37C 109.5 . . ?
H37B C37 H37C 109.5 . . ?
C33 C38 H38A 109.5 . . ?
C33 C38 H38B 109.5 . . ?
H38A C38 H38B 109.5 . . ?
C33 C38 H38C 109.5 . . ?
H38A C38 H38C 109.5 . . ?
H38B C38 H38C 109.5 . . ?
C34 C39 H39A 109.5 . . ?
C34 C39 H39B 109.5 . . ?
H39A C39 H39B 109.5 . . ?
C34 C39 H39C 109.5 . . ?
H39A C39 H39C 109.5 . . ?
H39B C39 H39C 109.5 . . ?
C35 C40 H40A 109.5 . . ?
C35 C40 H40B 109.5 . . ?
H40A C40 H40B 109.5 . . ?
C35 C40 H40C 109.5 . . ?
H40A C40 H40C 109.5 . . ?
H40B C40 H40C 109.5 . . ?
C45 C41 C42 103.7(2) . . ?
C45 C41 C46 116.6(3) . . ?
C42 C41 C46 114.9(3) . . ?
C45 C41 Al2 109.5(2) . . ?
C42 C41 Al2 105.3(2) . . ?
C46 C41 Al2 106.31(19) . . ?
C43 C42 C41 108.9(3) . . ?
C43 C42 C47 126.9(3) . . ?
C41 C42 C47 124.2(3) . . ?
C42 C43 C44 109.3(3) . . ?
C42 C43 C48 127.2(3) . . ?
C44 C43 C48 123.5(3) . . ?
C45 C44 C43 108.5(3) . . ?
C45 C44 C49 127.7(3) . . ?
C43 C44 C49 123.8(3) . . ?
C44 C45 C41 109.4(3) . . ?
C44 C45 C50 126.7(3) . . ?
C41 C45 C50 123.9(3) . . ?
C41 C46 H46A 109.5 . . ?
C41 C46 H46B 109.5 . . ?
H46A C46 H46B 109.5 . . ?
C41 C46 H46C 109.5 . . ?
H46A C46 H46C 109.5 . . ?
H46B C46 H46C 109.5 . . ?
C42 C47 H47A 109.5 . . ?
C42 C47 H47B 109.5 . . ?
H47A C47 H47B 109.5 . . ?
C42 C47 H47C 109.5 . . ?
H47A C47 H47C 109.5 . . ?
H47B C47 H47C 109.5 . . ?
C43 C48 H48A 109.5 . . ?
C43 C48 H48B 109.5 . . ?
H48A C48 H48B 109.5 . . ?
C43 C48 H48C 109.5 . . ?
H48A C48 H48C 109.5 . . ?
H48B C48 H48C 109.5 . . ?
C44 C49 H49A 109.5 . . ?
C44 C49 H49B 109.5 . . ?
H49A C49 H49B 109.5 . . ?
C44 C49 H49C 109.5 . . ?
H49A C49 H49C 109.5 . . ?
H49B C49 H49C 109.5 . . ?
C45 C50 H50A 109.5 . . ?
C45 C50 H50B 109.5 . . ?
H50A C50 H50B 109.5 . . ?
C45 C50 H50C 109.5 . . ?
H50A C50 H50C 109.5 . . ?
H50B C50 H50C 109.5 . . ?
C55 C51 C52 108.6(3) . . ?
C55 C51 C56 125.0(3) . . ?
C52 C51 C56 125.6(3) . . ?
C55 C51 Ru4 73.14(17) . . ?
C52 C51 Ru4 70.09(17) . . ?
C56 C51 Ru4 130.3(2) . . ?
C53 C52 C51 107.3(3) . . ?
C53 C52 C57 126.3(3) . . ?
C51 C52 C57 126.1(3) . . ?
C53 C52 Ru4 70.20(17) . . ?
C51 C52 Ru4 71.56(17) . . ?
C57 C52 Ru4 128.1(2) . . ?
C52 C53 C54 108.1(3) . . ?
C52 C53 C58 126.7(3) . . ?
C54 C53 C58 124.9(3) . . ?
C52 C53 Ru4 71.28(17) . . ?
C54 C53 Ru4 72.10(17) . . ?
C58 C53 Ru4 127.6(2) . . ?
C55 C54 C53 107.7(3) . . ?
C55 C54 C59 127.5(3) . . ?
C53 C54 C59 124.0(3) . . ?
C55 C54 Ru4 72.96(17) . . ?
C53 C54 Ru4 69.29(16) . . ?
C59 C54 Ru4 130.7(2) . . ?
C51 C55 C54 108.2(3) . . ?
C51 C55 C60 125.4(3) . . ?
C54 C55 C60 126.2(3) . . ?
C51 C55 Ru4 69.50(16) . . ?
C54 C55 Ru4 69.61(16) . . ?
C60 C55 Ru4 130.9(2) . . ?
C51 C56 H56A 109.5 . . ?
C51 C56 H56B 109.5 . . ?
H56A C56 H56B 109.5 . . ?
C51 C56 H56C 109.5 . . ?
H56A C56 H56C 109.5 . . ?
H56B C56 H56C 109.5 . . ?
C52 C57 H57A 109.5 . . ?
C52 C57 H57B 109.5 . . ?
H57A C57 H57B 109.5 . . ?
C52 C57 H57C 109.5 . . ?
H57A C57 H57C 109.5 . . ?
H57B C57 H57C 109.5 . . ?
C53 C58 H58A 109.5 . . ?
C53 C58 H58B 109.5 . . ?
H58A C58 H58B 109.5 . . ?
C53 C58 H58C 109.5 . . ?
H58A C58 H58C 109.5 . . ?
H58B C58 H58C 109.5 . . ?
C54 C59 H59A 109.5 . . ?
C54 C59 H59B 109.5 . . ?
H59A C59 H59B 109.5 . . ?
C54 C59 H59C 109.5 . . ?
H59A C59 H59C 109.5 . . ?
H59B C59 H59C 109.5 . . ?
C55 C60 H60A 109.5 . . ?
C55 C60 H60B 109.5 . . ?
H60A C60 H60B 109.5 . . ?
C55 C60 H60C 109.5 . . ?
H60A C60 H60C 109.5 . . ?
H60B C60 H60C 109.5 . . ?
C62 C61 C65 108.2(3) . . ?
C62 C61 C66 125.4(3) . . ?
C65 C61 C66 126.1(3) . . ?
C62 C61 Ru5 73.40(17) . . ?
C65 C61 Ru5 69.40(16) . . ?
C66 C61 Ru5 128.4(2) . . ?
C61 C62 C63 108.6(3) . . ?
C61 C62 C67 125.0(3) . . ?
C63 C62 C67 126.1(3) . . ?
C61 C62 Ru5 69.55(16) . . ?
C63 C62 Ru5 69.74(16) . . ?
C67 C62 Ru5 131.0(2) . . ?
C62 C63 C64 107.7(3) . . ?
C62 C63 C68 126.9(3) . . ?
C64 C63 C68 125.1(3) . . ?
C62 C63 Ru5 72.82(17) . . ?
C64 C63 Ru5 69.51(16) . . ?
C68 C63 Ru5 127.4(2) . . ?
C65 C64 C63 107.7(3) . . ?
C65 C64 C69 126.2(3) . . ?
C63 C64 C69 125.5(3) . . ?
C65 C64 Ru5 70.28(17) . . ?
C63 C64 Ru5 72.19(17) . . ?
C69 C64 Ru5 130.3(2) . . ?
C64 C65 C61 107.8(3) . . ?
C64 C65 C70 126.7(3) . . ?
C61 C65 C70 125.3(3) . . ?
C64 C65 Ru5 71.08(17) . . ?
C61 C65 Ru5 72.17(17) . . ?
C70 C65 Ru5 126.1(2) . . ?
C61 C66 H66A 109.5 . . ?
C61 C66 H66B 109.5 . . ?
H66A C66 H66B 109.5 . . ?
C61 C66 H66C 109.5 . . ?
H66A C66 H66C 109.5 . . ?
H66B C66 H66C 109.5 . . ?
C62 C67 H67A 109.5 . . ?
C62 C67 H67B 109.5 . . ?
H67A C67 H67B 109.5 . . ?
C62 C67 H67C 109.5 . . ?
H67A C67 H67C 109.5 . . ?
H67B C67 H67C 109.5 . . ?
C63 C68 H68A 109.5 . . ?
C63 C68 H68B 109.5 . . ?
H68A C68 H68B 109.5 . . ?
C63 C68 H68C 109.5 . . ?
H68A C68 H68C 109.5 . . ?
H68B C68 H68C 109.5 . . ?
C64 C69 H69A 109.5 . . ?
C64 C69 H69B 109.5 . . ?
H69A C69 H69B 109.5 . . ?
C64 C69 H69C 109.5 . . ?
H69A C69 H69C 109.5 . . ?
H69B C69 H69C 109.5 . . ?
C65 C70 H70A 109.5 . . ?
C65 C70 H70B 109.5 . . ?
H70A C70 H70B 109.5 . . ?
C65 C70 H70C 109.5 . . ?
H70A C70 H70C 109.5 . . ?
H70B C70 H70C 109.5 . . ?
C75 C71 C72 108.0 . . ?
C75 C71 C76 126.0 . . ?
C72 C71 C76 126.0 . . ?
C75 C71 Ru6 72.93(10) . . ?
C72 C71 Ru6 69.05(10) . . ?
C76 C71 Ru6 123.60(10) . . ?
C73 C72 C71 108.0 . . ?
C73 C72 C77 126.0 . . ?
C71 C72 C77 126.0 . . ?
C73 C72 Ru6 71.30(10) . . ?
C71 C72 Ru6 72.65(10) . . ?
C77 C72 Ru6 121.77(10) . . ?
C74 C73 C72 108.0 . . ?
C74 C73 C78 126.0 . . ?
C72 C73 C78 126.0 . . ?
C74 C73 Ru6 73.20(10) . . ?
C72 C73 Ru6 70.10(10) . . ?
C78 C73 Ru6 122.40(9) . . ?
C73 C74 C75 108.0 . . ?
C73 C74 C79 126.0 . . ?
C75 C74 C79 126.0 . . ?
C73 C74 Ru6 68.89(10) . . ?
C75 C74 Ru6 72.08(10) . . ?
C79 C74 Ru6 124.60(10) . . ?
C74 C75 C71 108.0 . . ?
C74 C75 C80 126.0 . . ?
C71 C75 C80 126.0 . . ?
C74 C75 Ru6 70.65(10) . . ?
C71 C75 Ru6 69.59(10) . . ?
C80 C75 Ru6 125.36(10) . . ?
C71 C76 H76A 109.5 . . ?
C71 C76 H76B 109.5 . . ?
H76A C76 H76B 109.5 . . ?
C71 C76 H76C 109.5 . . ?
H76A C76 H76C 109.5 . . ?
H76B C76 H76C 109.5 . . ?
C72 C77 H77A 109.5 . . ?
C72 C77 H77B 109.5 . . ?
H77A C77 H77B 109.5 . . ?
C72 C77 H77C 109.5 . . ?
H77A C77 H77C 109.5 . . ?
H77B C77 H77C 109.5 . . ?
C73 C78 H78A 109.5 . . ?
C73 C78 H78B 109.5 . . ?
H78A C78 H78B 109.5 . . ?
C73 C78 H78C 109.5 . . ?
H78A C78 H78C 109.5 . . ?
H78B C78 H78C 109.5 . . ?
C74 C79 H79A 109.5 . . ?
C74 C79 H79B 109.5 . . ?
H79A C79 H79B 109.5 . . ?
C74 C79 H79C 109.5 . . ?
H79A C79 H79C 109.5 . . ?
H79B C79 H79C 109.5 . . ?
C75 C80 H80A 109.5 . . ?
C75 C80 H80B 109.5 . . ?
H80A C80 H80B 109.5 . . ?
C75 C80 H80C 109.5 . . ?
H80A C80 H80C 109.5 . . ?
H80B C80 H80C 109.5 . . ?
C721 C711 C751 108.0 . . ?
C721 C711 C761 126.0 . . ?
C751 C711 C761 126.0 . . ?
C721 C711 Ru6 70.11(9) . . ?
C751 C711 Ru6 70.99(9) . . ?
C761 C711 Ru6 124.46(8) . . ?
C711 C721 C731 108.0 . . ?
C711 C721 C771 126.0 . . ?
C731 C721 C771 126.0 . . ?
C711 C721 Ru6 73.55(9) . . ?
C731 C721 Ru6 69.43(9) . . ?
C771 C721 Ru6 122.71(9) . . ?
C721 C731 C741 108.0 . . ?
C721 C731 C781 126.0 . . ?
C741 C731 C781 126.0 . . ?
C721 C731 Ru6 73.41(9) . . ?
C741 C731 Ru6 71.76(9) . . ?
C781 C731 Ru6 120.62(9) . . ?
C751 C741 C731 108.0 . . ?
C751 C741 C791 126.0 . . ?
C731 C741 C791 126.0 . . ?
C751 C741 Ru6 73.85(9) . . ?
C731 C741 Ru6 70.72(9) . . ?
C791 C741 Ru6 121.14(9) . . ?
C741 C751 C711 108.0 . . ?
C741 C751 C801 126.0 . . ?
C711 C751 C801 126.0 . . ?
C741 C751 Ru6 69.29(9) . . ?
C711 C751 Ru6 72.81(9) . . ?
C801 C751 Ru6 123.54(9) . . ?
C711 C761 H76D 109.5 . . ?
C711 C761 H76E 109.5 . . ?
H76D C761 H76E 109.5 . . ?
C711 C761 H76F 109.5 . . ?
H76D C761 H76F 109.5 . . ?
H76E C761 H76F 109.5 . . ?
C721 C771 H77D 109.5 . . ?
C721 C771 H77E 109.5 . . ?
H77D C771 H77E 109.5 . . ?
C721 C771 H77F 109.5 . . ?
H77D C771 H77F 109.5 . . ?
H77E C771 H77F 109.5 . . ?
C731 C781 H78D 109.5 . . ?
C731 C781 H78E 109.5 . . ?
H78D C781 H78E 109.5 . . ?
C731 C781 H78F 109.5 . . ?
H78D C781 H78F 109.5 . . ?
H78E C781 H78F 109.5 . . ?
C741 C791 H79D 109.5 . . ?
C741 C791 H79E 109.5 . . ?
H79D C791 H79E 109.5 . . ?
C741 C791 H79F 109.5 . . ?
H79D C791 H79F 109.5 . . ?
H79E C791 H79F 109.5 . . ?
C751 C801 H80D 109.5 . . ?
C751 C801 H80E 109.5 . . ?
H80D C801 H80E 109.5 . . ?
C751 C801 H80F 109.5 . . ?
H80D C801 H80F 109.5 . . ?
H80E C801 H80F 109.5 . . ?

loop_
_geom_bond_atom_site_label_1
_geom_bond_atom_site_label_2
_geom_bond_distance
_geom_bond_site_symmetry_2
_geom_bond_publ_flag
Ru2 C3 2.164(3) . ?
Ru2 C4 2.192(3) . ?
Ru2 C2 2.197(3) . ?
Ru2 C1 2.218(3) . ?
Ru2 C5 2.222(3) . ?
Ru2 Al1 2.6577(9) . ?
Ru2 Ru3 2.6995(3) . ?
Ru2 Ru1 3.0245(4) . ?
Ru2 H5 1.67(4) . ?
Ru2 H4 1.79(3) . ?
Ru2 H3 1.73(4) . ?
Ru3 C15 2.157(3) . ?
Ru3 C11 2.178(3) . ?
Ru3 C14 2.198(3) . ?
Ru3 C12 2.225(3) . ?
Ru3 C13 2.240(3) . ?
Ru3 Al1 2.5226(9) . ?
Ru3 Ru1 3.0500(4) . ?
Ru3 H4 1.81(3) . ?
Ru3 H2 1.75(4) . ?
Ru3 H3 1.87(3) . ?
Ru1 C25 2.173(3) . ?
Ru1 C24 2.196(3) . ?
Ru1 C21 2.198(3) . ?
Ru1 C23 2.224(3) . ?
Ru1 C22 2.225(3) . ?
Ru1 Al1 2.4195(9) . ?
Ru1 H5 1.75(4) . ?
Ru1 H2 1.66(4) . ?
Ru1 H1 1.58(4) . ?
Ru4 C53 2.164(3) . ?
Ru4 C52 2.179(3) . ?
Ru4 C51 2.198(3) . ?
Ru4 C54 2.202(3) . ?
Ru4 C55 2.246(3) . ?
Ru4 Al2 2.6729(9) . ?
Ru4 Ru5 2.7052(3) . ?
Ru4 Ru6 3.0054(4) . ?
Ru4 H85 1.65(3) . ?
Ru4 H81 1.81(4) . ?
Ru4 H82 1.81(3) . ?
Ru5 C65 2.163(3) . ?
Ru5 C64 2.173(3) . ?
Ru5 C61 2.199(3) . ?
Ru5 C63 2.209(3) . ?
Ru5 C62 2.249(3) . ?
Ru5 Al2 2.5287(9) . ?
Ru5 Ru6 3.0247(4) . ?
Ru5 H85 1.75(3) . ?
Ru5 H82 1.82(3) . ?
Ru5 H84 1.98(3) . ?
Ru6 C72 2.141(3) . ?
Ru6 C73 2.157(3) . ?
Ru6 C71 2.188(3) . ?
Ru6 C731 2.203(3) . ?
Ru6 C74 2.213(3) . ?
Ru6 C741 2.217(3) . ?
Ru6 C75 2.232(3) . ?
Ru6 C721 2.255(3) . ?
Ru6 C751 2.277(3) . ?
Ru6 C711 2.300(3) . ?
Ru6 Al2 2.4198(10) . ?
Ru6 H81 1.72(4) . ?
Ru6 H83 1.64(4) . ?
Ru6 H84 1.37(3) . ?
Al1 C31 2.033(3) . ?
Al1 H1 1.76(3) . ?
Al2 C41 2.026(3) . ?
Al2 H83 1.79(4) . ?
Al2 H84 2.06(3) . ?
C1 C5 1.429(4) . ?
C1 C2 1.434(4) . ?
C1 C6 1.497(4) . ?
C2 C3 1.438(4) . ?
C2 C7 1.491(4) . ?
C3 C4 1.421(4) . ?
C3 C8 1.505(4) . ?
C4 C5 1.443(4) . ?
C4 C9 1.493(4) . ?
C5 C10 1.495(4) . ?
C6 H6A 0.9800 . ?
C6 H6B 0.9800 . ?
C6 H6C 0.9800 . ?
C7 H7A 0.9800 . ?
C7 H7B 0.9800 . ?
C7 H7C 0.9800 . ?
C8 H8A 0.9800 . ?
C8 H8B 0.9800 . ?
C8 H8C 0.9800 . ?
C9 H9A 0.9800 . ?
C9 H9B 0.9800 . ?
C9 H9C 0.9800 . ?
C10 H10A 0.9800 . ?
C10 H10B 0.9800 . ?
C10 H10C 0.9800 . ?
C11 C15 1.433(4) . ?
C11 C12 1.441(4) . ?
C11 C16 1.495(4) . ?
C12 C13 1.423(4) . ?
C12 C17 1.489(4) . ?
C13 C14 1.434(4) . ?
C13 C18 1.490(4) . ?
C14 C15 1.430(4) . ?
C14 C19 1.501(4) . ?
C15 C20 1.504(4) . ?
C16 H16A 0.9800 . ?
C16 H16B 0.9800 . ?
C16 H16C 0.9800 . ?
C17 H17A 0.9800 . ?
C17 H17B 0.9800 . ?
C17 H17C 0.9800 . ?
C18 H18A 0.9800 . ?
C18 H18B 0.9800 . ?
C18 H18C 0.9800 . ?
C19 H19A 0.9800 . ?
C19 H19B 0.9800 . ?
C19 H19C 0.9800 . ?
C20 H20A 0.9800 . ?
C20 H20B 0.9800 . ?
C20 H20C 0.9800 . ?
C21 C25 1.427(4) . ?
C21 C22 1.440(4) . ?
C21 C26 1.497(4) . ?
C22 C23 1.427(4) . ?
C22 C27 1.499(4) . ?
C23 C24 1.434(4) . ?
C23 C28 1.497(4) . ?
C24 C25 1.443(4) . ?
C24 C29 1.493(4) . ?
C25 C30 1.504(4) . ?
C26 H26A 0.9800 . ?
C26 H26B 0.9800 . ?
C26 H26C 0.9800 . ?
C27 H27A 0.9800 . ?
C27 H27B 0.9800 . ?
C27 H27C 0.9800 . ?
C28 H28A 0.9800 . ?
C28 H28B 0.9800 . ?
C28 H28C 0.9800 . ?
C29 H29A 0.9800 . ?
C29 H29B 0.9800 . ?
C29 H29C 0.9800 . ?
C30 H30A 0.9800 . ?
C30 H30B 0.9800 . ?
C30 H30C 0.9800 . ?
C31 C32 1.487(4) . ?
C31 C35 1.493(4) . ?
C31 C36 1.535(4) . ?
C32 C33 1.348(4) . ?
C32 C37 1.499(4) . ?
C33 C34 1.455(5) . ?
C33 C38 1.504(5) . ?
C34 C35 1.355(5) . ?
C34 C39 1.518(5) . ?
C35 C40 1.501(5) . ?
C36 H36A 0.9800 . ?
C36 H36B 0.9800 . ?
C36 H36C 0.9800 . ?
C37 H37A 0.9800 . ?
C37 H37B 0.9800 . ?
C37 H37C 0.9800 . ?
C38 H38A 0.9800 . ?
C38 H38B 0.9800 . ?
C38 H38C 0.9800 . ?
C39 H39A 0.9800 . ?
C39 H39B 0.9800 . ?
C39 H39C 0.9800 . ?
C40 H40A 0.9800 . ?
C40 H40B 0.9800 . ?
C40 H40C 0.9800 . ?
C41 C45 1.480(4) . ?
C41 C42 1.491(4) . ?
C41 C46 1.545(4) . ?
C42 C43 1.352(4) . ?
C42 C47 1.495(4) . ?
C43 C44 1.460(4) . ?
C43 C48 1.500(4) . ?
C44 C45 1.359(4) . ?
C44 C49 1.500(4) . ?
C45 C50 1.503(4) . ?
C46 H46A 0.9800 . ?
C46 H46B 0.9800 . ?
C46 H46C 0.9800 . ?
C47 H47A 0.9800 . ?
C47 H47B 0.9800 . ?
C47 H47C 0.9800 . ?
C48 H48A 0.9800 . ?
C48 H48B 0.9800 . ?
C48 H48C 0.9800 . ?
C49 H49A 0.9800 . ?
C49 H49B 0.9800 . ?
C49 H49C 0.9800 . ?
C50 H50A 0.9800 . ?
C50 H50B 0.9800 . ?
C50 H50C 0.9800 . ?
C51 C55 1.424(4) . ?
C51 C52 1.438(4) . ?
C51 C56 1.510(4) . ?
C52 C53 1.433(4) . ?
C52 C57 1.492(4) . ?
C53 C54 1.444(4) . ?
C53 C58 1.499(4) . ?
C54 C55 1.428(4) . ?
C54 C59 1.492(4) . ?
C55 C60 1.486(4) . ?
C56 H56A 0.9800 . ?
C56 H56B 0.9800 . ?
C56 H56C 0.9800 . ?
C57 H57A 0.9800 . ?
C57 H57B 0.9800 . ?
C57 H57C 0.9800 . ?
C58 H58A 0.9800 . ?
C58 H58B 0.9800 . ?
C58 H58C 0.9800 . ?
C59 H59A 0.9800 . ?
C59 H59B 0.9800 . ?
C59 H59C 0.9800 . ?
C60 H60A 0.9800 . ?
C60 H60B 0.9800 . ?
C60 H60C 0.9800 . ?
C61 C62 1.414(4) . ?
C61 C65 1.436(4) . ?
C61 C66 1.499(4) . ?
C62 C63 1.431(4) . ?
C62 C67 1.495(4) . ?
C63 C64 1.438(4) . ?
C63 C68 1.497(4) . ?
C64 C65 1.434(4) . ?
C64 C69 1.499(4) . ?
C65 C70 1.493(4) . ?
C66 H66A 0.9800 . ?
C66 H66B 0.9800 . ?
C66 H66C 0.9800 . ?
C67 H67A 0.9800 . ?
C67 H67B 0.9800 . ?
C67 H67C 0.9800 . ?
C68 H68A 0.9800 . ?
C68 H68B 0.9800 . ?
C68 H68C 0.9800 . ?
C69 H69A 0.9800 . ?
C69 H69B 0.9800 . ?
C69 H69C 0.9800 . ?
C70 H70A 0.9800 . ?
C70 H70B 0.9800 . ?
C70 H70C 0.9800 . ?
C71 C75 1.4209(15) . ?
C71 C72 1.4209(15) . ?
C71 C76 1.5103(16) . ?
C72 C73 1.4208(15) . ?
C72 C77 1.5104(16) . ?
C73 C74 1.4207(15) . ?
C73 C78 1.5103(16) . ?
C74 C75 1.4208(15) . ?
C74 C79 1.5105(16) . ?
C75 C80 1.5104(16) . ?
C76 H76A 0.9800 . ?
C76 H76B 0.9800 . ?
C76 H76C 0.9800 . ?
C77 H77A 0.9800 . ?
C77 H77B 0.9800 . ?
C77 H77C 0.9800 . ?
C78 H78A 0.9800 . ?
C78 H78B 0.9800 . ?
C78 H78C 0.9800 . ?
C79 H79A 0.9800 . ?
C79 H79B 0.9800 . ?
C79 H79C 0.9800 . ?
C80 H80A 0.9800 . ?
C80 H80B 0.9800 . ?
C80 H80C 0.9800 . ?
C711 C721 1.4214(15) . ?
C711 C751 1.4222(15) . ?
C711 C761 1.5115(15) . ?
C721 C731 1.4215(14) . ?
C721 C771 1.5114(16) . ?
C731 C741 1.4220(15) . ?
C731 C781 1.5115(15) . ?
C741 C751 1.4217(15) . ?
C741 C791 1.5112(16) . ?
C751 C801 1.5114(16) . ?
C761 H76D 0.9800 . ?
C761 H76E 0.9800 . ?
C761 H76F 0.9800 . ?
C771 H77D 0.9800 . ?
C771 H77E 0.9800 . ?
C771 H77F 0.9800 . ?
C781 H78D 0.9800 . ?
C781 H78E 0.9800 . ?
C781 H78F 0.9800 . ?
C791 H79D 0.9800 . ?
C791 H79E 0.9800 . ?
C791 H79F 0.9800 . ?
C801 H80D 0.9800 . ?
C801 H80E 0.9800 . ?
C801 H80F 0.9800 . ?
